data_7114571
loop_
_publ_author_name
'Pankaj Chauhan'
'Gregor Urbanietz'
'Gerhard Raabe'
'Dieter Enders'

_publ_section_title
;
 Asymmetric synthesis of functionalized cyclohexanes bearing five
 stereocenters via a one-pot organocatalytic Michael-Michael-1,2-addition
 sequence
;
_journal_name_full Chem.Commun.
_journal_page_first 6853
_journal_paper_doi 10.1039/C4CC01885K
_journal_volume 50
_journal_year 2014
_chemical_formula_sum 'C24 H23 N3 O5'
_chemical_formula_weight 433
_space_group_IT_number 4
_symmetry_cell_setting monoclinic
_symmetry_space_group_name_Hall 'P 2yb'
_symmetry_space_group_name_H-M 'P 1 21 1'
_cell_angle_alpha 90.00000
_cell_angle_beta 93.333(2)
_cell_angle_gamma 90.00000
_cell_formula_units_Z 4
_cell_length_a 8.5311(3)
_cell_length_b 19.2561(8)
_cell_length_c 13.4110(5)
_cell_measurement_reflns_used 9866
_cell_measurement_temperature 120
_cell_measurement_theta_max 66.89
_cell_measurement_theta_min 5.66
_cell_volume 2199.38(15)
_computing_cell_refinement 'Bruker Saint'
_computing_data_collection 'Bruker APEX II'
_computing_data_reduction 'xtal ADDREF SORTRF'
_computing_molecular_graphics xtal
_computing_publication_material 'xtal BONDLA CIFIO'
_computing_structure_refinement 'xtal CRYLSQ'
_computing_structure_solution 'SHELXS-97 (Sheldrick, 2008)'
_diffrn_ambient_temperature 120
_diffrn_measurement_device_type 'Bruker APEX-II CCD'
_diffrn_measurement_method '\f and \w scans'
_diffrn_radiation_detector 'Bruker APEX-II CCD'
_diffrn_radiation_monochromator graphite
_diffrn_radiation_source 'sealed tube'
_diffrn_radiation_type 'Cu K\a'
_diffrn_radiation_wavelength 1.54178
_diffrn_reflns_av_R_equivalents .013
_diffrn_reflns_av_sigmaI/netI .012
_diffrn_reflns_limit_h_max 10
_diffrn_reflns_limit_h_min -10
_diffrn_reflns_limit_k_max 22
_diffrn_reflns_limit_k_min -22
_diffrn_reflns_limit_l_max 16
_diffrn_reflns_limit_l_min -16
_diffrn_reflns_number 52910
_diffrn_reflns_theta_max 67.35
_diffrn_reflns_theta_min 4.59
_diffrn_standards_number 0
_exptl_absorpt_coefficient_mu .766
_exptl_absorpt_correction_T_max 0.7530
_exptl_absorpt_correction_T_min 0.6565
_exptl_absorpt_correction_type empirical
_exptl_absorpt_process_details SADABS
_exptl_crystal_colour colourless
_exptl_crystal_density_diffrn 1.309
_exptl_crystal_description irregular
_exptl_crystal_F_000 912
_exptl_crystal_size_max 0.916
_exptl_crystal_size_mid 0.436
_exptl_crystal_size_min 0.190
_refine_diff_density_max .197
_refine_diff_density_min -.232
_refine_ls_abs_structure_details 'Flack parameter'
_refine_ls_abs_structure_Flack 0.025(115)
_refine_ls_extinction_coef .00000
_refine_ls_goodness_of_fit_all 1.024
_refine_ls_goodness_of_fit_ref 1.025
_refine_ls_hydrogen_treatment refall
_refine_ls_matrix_type full
_refine_ls_number_constraints 0
_refine_ls_number_parameters 760
_refine_ls_number_reflns 7584
_refine_ls_number_restraints 0
_refine_ls_R_factor_all .027
_refine_ls_R_factor_gt .027
_refine_ls_structure_factor_coef F
_refine_ls_weighting_details w=1/(8.0\s^2^(F))
_refine_ls_weighting_scheme calc
_refine_ls_wR_factor_all .029
_refine_ls_wR_factor_ref .029
_reflns_d_resolution_high .835
_reflns_d_resolution_low 9.61
_reflns_Friedel_coverage .938
_reflns_limit_h_max 10
_reflns_limit_h_min 0
_reflns_limit_k_max 22
_reflns_limit_k_min 0
_reflns_limit_l_max 15
_reflns_limit_l_min -16
_reflns_number_gt 7584
_reflns_number_total 7599
_reflns_threshold_expression 'I>  2.00 sig(I)'
_cod_data_source_file c4cc01885k2.cif
_cod_data_source_block gr0726
_cod_original_sg_symbol_Hall p_2y1
_cod_original_sg_symbol_H-M P_1_21_1
_cod_database_code 7114571

loop_
_symmetry_equiv_pos_as_xyz
+x,+y,+z
-x,1/2+y,-z

loop_
_atom_site_label
_atom_site_fract_x
_atom_site_fract_y
_atom_site_fract_z
_atom_site_U_iso_or_equiv
_atom_site_adp_type
_atom_site_occupancy
O3b .57040(11) .48045(7) .30457(6) .0204(4) Uani 1.00000
C7b .72256(14) .46534(9) .00452(9) .0168(6) Uani 1.00000
C10b .72575(16) .40642(10) -.18489(10) .0257(7) Uani 1.00000
C2b .70895(15) .49471(9) .10922(9) .0164(6) Uani 1.00000
C18b 1.00642(16) .61688(9) .37971(9) .0226(7) Uani 1.00000
C19b .43551(15) .45205(9) .10107(8) .0177(6) Uani 1.00000
C6b .81155(14) .57442(8) .24702(8) .0160(6) Uani 1.00000
C11b .72633(17) .36405(9) -.10127(10) .0264(7) Uani 1.00000
C1b .81550(14) .55707(8) .13489(8) .0148(6) Uani 1.00000
C20b .26113(17) .39839(9) -.01924(10) .0250(7) Uani 1.00000
C13b .93085(14) .62776(9) .28596(9) .0169(6) Uani 1.00000
C22b .63026(15) .60967(9) .37647(9) .0218(7) Uani 1.00000
C23b .59069(15) .65899(9) .21136(9) .0211(6) Uani 1.00000
C8b .71991(16) .50744(9) -.07977(9) .0209(7) Uani 1.00000
C15b 1.07303(18) .73522(9) .27312(10) .0278(7) Uani 1.00000
C14b .96433(16) .68755(9) .23270(9) .0216(6) Uani 1.00000
C3b .53787(15) .51489(8) .12787(9) .0165(6) Uani 1.00000
C4b .51931(15) .53474(9) .23917(9) .0180(6) Uani 1.00000
C17b 1.11457(18) .66477(10) .41952(10) .0281(7) Uani 1.00000
C5b .63794(15) .59536(9) .26778(9) .0179(6) Uani 1.00000
C9b .72325(17) .47779(9) -.17421(10) .0247(7) Uani 1.00000
C12b .72693(16) .39377(9) -.00685(10) .0225(6) Uani 1.00000
C16b 1.14778(17) .72389(10) .36617(10) .0289(7) Uani 1.00000
C21b .14030(17) .42264(10) -.09716(11) .0299(7) Uani 1.00000
N1b .98193(12) .53854(8) .11238(7) .0166(5) Uani 1.00000
N3b .55270(15) .70624(9) .16466(9) .0302(6) Uani 1.00000
N2b .62508(15) .61993(9) .46003(9) .0326(7) Uani 1.00000
O4b .43967(11) .39987(8) .15185(7) .0265(5) Uani 1.00000
O2b 1.03575(11) .48431(8) .14716(7) .0234(5) Uani 1.00000
O5b .35086(10) .45964(7) .01627(6) .0194(4) Uani 1.00000
O1b 1.05377(12) .57818(8) .06090(7) .0285(5) Uani 1.00000
C5a .16545(14) .22698(9) .21939(9) .0172(6) Uani 1.00000
C7a .29554(14) .35008(9) .48972(9) .0185(6) Uani 1.00000
C23a .12760(16) .16139(9) .27012(10) .0222(7) Uani 1.00000
C13a .45810(15) .19645(9) .20376(9) .0184(6) Uani 1.00000
C3a .08476(15) .30348(9) .36265(9) .0165(6) Uani 1.00000
C6a .34124(15) .24809(8) .24311(8) .0155(6) Uani 1.00000
C11a .30086(18) .33485(10) .66867(10) .0303(7) Uani 1.00000
C2a .25840(15) .32493(8) .38356(8) .0163(6) Uani 1.00000
C19a -.01770(14) .36396(9) .39135(8) .0172(6) Uani 1.00000
C22a .14263(15) .21681(9) .10950(9) .0213(6) Uani 1.00000
C12a .26213(17) .31002(9) .57281(9) .0243(7) Uani 1.00000
C16a .67782(16) .10649(9) .12547(10) .0267(7) Uani 1.00000
C8a .36715(16) .41432(9) .50423(10) .0253(7) Uani 1.00000
C24a -.12106(16) .26354(9) .23075(11) .0239(7) Uani 1.00000
C15a .62046(17) .16281(9) .06997(10) .0248(7) Uani 1.00000
C9a .40699(18) .43834(10) .60025(11) .0331(8) Uani 1.00000
C17a .62401(17) .09513(9) .22017(11) .0276(7) Uani 1.00000
C14a .51263(16) .20763(9) .10904(9) .0211(6) Uani 1.00000
C18a .51384(16) .13932(9) .25912(10) .0225(7) Uani 1.00000
C20a -.18406(18) .40810(9) .51169(10) .0262(7) Uani 1.00000
N1a .53100(12) .28243(8) .38043(7) .0178(5) Uani 1.00000
N3a .09823(16) .11256(9) .31281(10) .0376(7) Uani 1.00000
N2a .13026(15) .21022(9) .02494(9) .0328(7) Uani 1.00000
O1a .58251(10) .33388(7) .34001(6) .0222(4) Uani 1.00000
O5a -.09266(10) .35084(7) .47245(6) .0195(4) Uani 1.00000
O4a -.02484(12) .41807(7) .34491(7) .0273(5) Uani 1.00000
O2a .60735(12) .24597(8) .43931(8) .0333(5) Uani 1.00000
C10a .37371(17) .39873(10) .68194(10) .0323(8) Uani 1.00000
C4a .04879(14) .28563(9) .25082(8) .0166(6) Uani 1.00000
O3a .08596(11) .34188(7) .18793(6) .0196(4) Uani 1.00000
C24b .35204(17) .55579(9) .25767(11) .0259(7) Uani 1.00000
C21a -.0793(2) .45265(11) .57851(12) .0380(9) Uani 1.00000
C1a .36198(14) .26322(8) .35572(8) .0155(6) Uani 1.00000
H6b .8311(16) .5297(7) .2818(9) .007(3) Uiso 1.00000
H2a .2823(17) .3645(7) .3389(10) .011(3) Uiso 1.00000
H21bb .335(2) .3669(8) -.0455(11) .019(3) Uiso 1.00000
H14b .916(2) .6961(8) .1676(13) .027(4) Uiso 1.00000
H2b .7426(16) .4580(7) .1543(10) .009(3) Uiso 1.00000
H3a .0600(17) .2632(7) .4028(10) .014(3) Uiso 1.00000
H10a .407(2) .4141(9) .7505(13) .032(4) Uiso 1.00000
H11b .722(2) .3130(10) -.1087(13) .039(5) Uiso 1.00000
H21bc .214(2) .3771(8) .0375(12) .026(4) Uiso 1.00000
H20aa -.233(2) .4320(9) .4566(13) .034(4) Uiso 1.00000
H3b .5029(16) .5532(7) .0847(10) .010(3) Uiso 1.00000
H18a .4777(18) .1311(8) .3253(11) .019(3) Uiso 1.00000
H8b .715(2) .5570(9) -.0706(11) .026(4) Uiso 1.00000
H15a .656(2) .1706(9) .0050(14) .033(4) Uiso 1.00000
H12a .212(2) .2643(9) .5654(11) .023(4) Uiso 1.00000
H21ba .065(3) .4539(10) -.0677(14) .041(5) Uiso 1.00000
H18b .983(2) .5755(9) .4174(12) .029(4) Uiso 1.00000
H8a .395(2) .4413(9) .4467(12) .026(4) Uiso 1.00000
H20ab -.265(2) .3849(9) .5485(12) .029(4) Uiso 1.00000
H_b .536(2) .4440(10) .2800(12) .023(4) Uiso 1.00000
H24aa -.191(2) .3031(8) .2467(11) .025(4) Uiso 1.00000
H24ba .346(2) .5721(9) .3268(14) .033(4) Uiso 1.00000
H24bc .287(2) .5152(10) .2441(14) .042(5) Uiso 1.00000
H24bb .315(2) .5928(10) .2144(14) .042(5) Uiso 1.00000
H17a .668(2) .0571(9) .2590(12) .026(4) Uiso 1.00000
H21ab -.140(2) .4935(11) .6050(14) .044(5) Uiso 1.00000
H12b .729(2) .3653(9) .0535(13) .033(4) Uiso 1.00000
H16b 1.229(2) .7560(8) .3953(11) .026(4) Uiso 1.00000
H17b 1.171(2) .6553(10) .4851(14) .043(5) Uiso 1.00000
H21ac .008(2) .4713(10) .5412(14) .040(5) Uiso 1.00000
H21aa -.038(2) .4263(9) .6338(13) .030(4) Uiso 1.00000
H1a .3442(17) .2245(8) .3934(10) .012(3) Uiso 1.00000
H9b .7233(19) .5084(8) -.2288(12) .022(4) Uiso 1.00000
H24ab -.139(2) .2272(9) .2755(12) .025(4) Uiso 1.00000
H10b .728(2) .3851(9) -.2494(13) .033(4) Uiso 1.00000
H1b .7928(18) .5969(8) .0935(11) .018(3) Uiso 1.00000
H_a .057(2) .3781(10) .2127(14) .037(5) Uiso 1.00000
H16a .755(2) .0773(9) .0969(12) .027(4) Uiso 1.00000
H14a .477(2) .2493(8) .0706(11) .024(4) Uiso 1.00000
H11a .273(2) .3074(9) .7253(14) .036(4) Uiso 1.00000
H6a .3576(15) .2923(7) .2067(9) .009(3) Uiso 1.00000
H15b 1.090(2) .7760(9) .2349(12) .025(4) Uiso 1.00000
H9a .456(2) .4836(11) .6050(13) .043(5) Uiso 1.00000
H24ac -.139(2) .2533(8) .1613(13) .026(4) Uiso 1.00000
H20b .191(2) .4488(10) -.1536(13) .039(4) Uiso 1.00000
H21b .083(3) .382(6) -.1224(14) .044(5) Uiso 1.00000

loop_
_atom_site_aniso_label
_atom_site_aniso_U_11
_atom_site_aniso_U_22
_atom_site_aniso_U_33
_atom_site_aniso_U_12
_atom_site_aniso_U_13
_atom_site_aniso_U_23
O3b .0220(5) .0210(5) .0180(4) -.0043(4) .0009(3) .0018(4)
C7b .0103(6) .0216(6) .0184(6) -.0021(5) -.0001(4) -.0025(5)
C10b .0219(7) .0330(8) .0220(6) .0005(5) .0001(5) -.0088(6)
C2b .0184(7) .0151(6) .0155(5) -.0007(5) -.0010(5) .0020(5)
C18b .0221(7) .0256(7) .0198(6) .0001(5) -.0014(5) -.0013(5)
C19b .0145(6) .0215(6) .0171(6) -.0016(5) .0021(5) .0005(5)
C6b .0166(7) .0163(6) .0152(5) .0005(5) .0003(5) .0011(5)
C11b .0274(8) .0211(7) .0307(7) -.0012(5) .0022(6) -.0077(6)
C1b .0140(6) .0149(6) .0154(5) .0004(4) .0001(4) .0014(4)
C20b .0234(7) .0271(7) .0245(7) -.0107(6) .0007(6) -.0039(6)
C13b .0148(6) .0185(6) .0176(5) .0008(5) .0023(5) -.0029(5)
C22b .0158(6) .0249(7) .0249(7) .0001(5) .0028(5) -.0032(5)
C23b .0176(7) .0217(7) .0236(6) .0004(5) -.0006(5) -.0084(5)
C8b .0211(7) .0206(7) .0208(6) .0011(5) -.0004(5) -.0000(5)
C15b .0310(8) .0228(7) .0297(7) -.0087(6) .0033(6) -.0022(6)
C14b .0247(7) .0221(7) .0178(6) -.0032(5) -.0001(5) -.0017(5)
C3b .0163(7) .0168(6) .0162(6) -.0020(5) -.0013(5) .0019(5)
C4b .0162(6) .0189(6) .0188(5) -.0011(5) .0011(5) -.0017(5)
C17b .0257(8) .0345(8) .0233(7) -.0002(6) -.0049(6) -.0061(6)
C5b .0168(7) .0186(6) .0182(6) .0011(5) .0009(5) -.0021(5)
C9b .0251(7) .0311(7) .0177(6) .0027(6) -.0012(5) .0014(6)
C12b .0234(7) .0213(7) .0230(6) -.0006(5) .0021(5) -.0006(5)
C16b .0226(7) .0318(8) .0321(7) -.0081(6) .0004(6) -.0113(6)
C21b .0218(7) .0417(9) .0258(7) -.0061(6) -.0021(6) -.0089(6)
N1b .0179(5) .0161(5) .0157(4) -.0019(4) .0003(4) -.0013(4)
N3b .0345(7) .0220(6) .0331(6) .0044(5) -.0068(5) -.0007(5)
N2b .0311(7) .0438(7) .0231(6) .0009(6) .0031(5) -.0089(5)
O4b .0290(5) .0233(5) .0263(5) -.0086(4) -.0055(4) .0060(4)
O2b .0202(5) .0208(5) .0291(5) .0036(4) .0008(4) .0049(4)
O5b .0174(5) .0219(4) .0188(4) -.0044(3) -.0013(3) -.0006(3)
O1b .0252(5) .0275(5) .0342(5) -.0009(4) .0130(4) .0086(4)
C5a .0177(7) .0155(6) .0184(6) -.0007(5) .0008(5) -.0031(5)
C7a .0136(6) .0230(6) .0189(6) .0044(5) -.0000(5) -.0034(5)
C23a .0192(7) .0180(7) .0296(7) -.0017(5) .0016(5) -.0043(6)
C13a .0159(6) .0174(6) .0218(6) -.0011(5) .0002(5) -.0049(5)
C3a .0176(7) .0153(6) .0166(6) -.0002(5) .0025(5) .0013(5)
C6a .0155(6) .0148(6) .0161(5) .0004(5) .0008(4) -.0011(5)
C11a .0333(8) .0378(8) .0194(6) .0099(6) -.0018(6) .0006(6)
C2a .0180(7) .0157(6) .0153(5) .0004(5) .0014(5) .0001(5)
C19a .0148(6) .0214(6) .0152(5) -.0010(5) -.0005(4) -.0004(5)
C22a .0169(7) .0213(6) .0255(7) -.0009(5) -.0003(5) -.0061(5)
C12a .0281(8) .0232(7) .0212(6) .0049(6) -.0023(5) -.0001(5)
C16a .0199(7) .0250(7) .0356(7) .0010(5) .0052(6) -.0113(6)
C8a .0231(7) .0291(7) .0243(6) -.0045(6) .0068(5) -.0082(6)
C24a .0190(7) .0264(7) .0262(7) -.0015(5) .0007(5) -.0037(6)
C15a .0218(7) .0310(7) .0220(7) -.0043(5) .0032(5) -.0077(5)
C9a .0257(8) .0403(9) .0340(8) -.0095(6) .0072(6) -.0180(7)
C17a .0266(8) .0189(7) .0374(8) .0029(6) .0039(6) -.0007(6)
C14a .0192(7) .0240(7) .0200(6) -.0009(5) .0000(5) -.0038(5)
C18a .0224(7) .0202(6) .0251(7) .0006(5) .0036(5) -.0006(5)
C20a .0279(8) .0267(7) .0251(7) .0093(6) .0102(6) -.0008(6)
N1a .0177(6) .0187(5) .0170(5) .0018(4) .0005(4) -.0019(4)
N3a .0375(8) .0241(7) .0520(8) -.0025(5) .0082(6) .0075(6)
N2a .0311(7) .0431(7) .0240(6) -.0031(5) -.0015(5) -.0104(5)
O1a .0180(5) .0224(5) .0261(4) -.0024(3) .0006(3) .0009(4)
O5a .0193(5) .0207(4) .0190(4) .0021(3) .0046(3) -.0010(3)
O4a .0354(6) .0221(5) .0253(5) .0099(4) .0093(4) .0041(4)
O2a .0265(6) .0331(5) .0385(5) .0006(4) -.0138(4) .0120(4)
C10a .0231(7) .0497(9) .0235(7) .0044(6) -.0025(5) -.0153(6)
C4a .0163(6) .0162(6) .0175(6) .0015(5) .0008(5) .0001(5)
O3a .0245(5) .0169(5) .0177(4) .0022(4) .0026(3) .0016(3)
C24b .0177(7) .0332(8) .0269(7) -.0003(6) .0012(5) -.0060(6)
C21a .0517(11) .0326(8) .0307(8) -.0009(8) .0113(8) -.0097(7)
C1a .0156(6) .0143(6) .0166(5) .0008(5) .0004(5) .0012(5)

loop_
_atom_type_symbol
_atom_type_oxidation_number
_atom_type_number_in_cell
_atom_type_scat_dispersion_real
_atom_type_scat_dispersion_imag
_atom_type_scat_source
C 0 96 .017 .009 'IT Vol C. Table 6.1.1.4  Table 6.1.1.5'
H 0 92 0 0 'IT Vol C. Table 6.1.1.4  Table 6.1.1.5'
N 0 12 .029 .018 'IT Vol C. Table 6.1.1.4  Table 6.1.1.5'
O 0 20 .047 .032 'IT Vol C. Table 6.1.1.4  Table 6.1.1.5'

loop_
_geom_angle_atom_site_label_1
_geom_angle_atom_site_label_2
_geom_angle_atom_site_label_3
_geom_angle
C23a C5a C22a 108.88(13)
C23a C5a C6a 111.08(11)
C23a C5a C4a 109.28(11)
C22a C5a C6a 107.66(10)
C22a C5a C4a 108.08(11)
C6a C5a C4a 111.76(12)
C8a C7a C12a 119.24(12)
C8a C7a C2a 118.77(12)
C12a C7a C2a 121.98(14)
N3a C23a C5a 177.06(16)
C14a C13a C18a 119.01(14)
C14a C13a C6a 118.31(13)
C18a C13a C6a 122.67(11)
H3a C3a C19a 108.9(9)
H3a C3a C2a 110.4(8)
H3a C3a C4a 108.7(8)
C19a C3a C2a 107.96(12)
C19a C3a C4a 109.29(11)
C2a C3a C4a 111.57(10)
H6a C6a C13a 106.0(8)
H6a C6a C1a 108.0(7)
H6a C6a C5a 106.4(7)
C13a C6a C1a 115.05(10)
C13a C6a C5a 113.43(12)
C1a C6a C5a 107.59(10)
H11a C11a C10a 120.9(11)
H11a C11a C12a 118.8(11)
C10a C11a C12a 120.26(14)
H2a C2a C7a 106.3(8)
H2a C2a C1a 107.7(8)
H2a C2a C3a 108.8(8)
C7a C2a C1a 112.45(10)
C7a C2a C3a 113.58(10)
C1a C2a C3a 107.87(12)
O4a C19a O5a 125.16(14)
O4a C19a C3a 122.72(11)
O5a C19a C3a 112.09(13)
N2a C22a C5a 177.50(15)
H12a C12a C11a 118.7(9)
H12a C12a C7a 121.5(8)
C11a C12a C7a 119.85(15)
H16a C16a C15a 118.1(10)
H16a C16a C17a 122.8(10)
C15a C16a C17a 119.15(14)
H8a C8a C7a 119.3(10)
H8a C8a C9a 120.1(10)
C7a C8a C9a 120.50(14)
H24ab C24a H24ac 116.4(14)
H24ab C24a H24aa 108.0(14)
H24ab C24a C4a 106.7(10)
H24ac C24a H24aa 107.5(13)
H24ac C24a C4a 109.3(10)
H24aa C24a C4a 108.8(9)
H15a C15a C14a 120.2(11)
H15a C15a C16a 119.5(11)
C14a C15a C16a 120.31(13)
H9a C9a C10a 123.7(11)
H9a C9a C8a 116.2(11)
C10a C9a C8a 120.08(17)
H17a C17a C18a 120.9(10)
H17a C17a C16a 118.3(10)
C18a C17a C16a 120.78(15)
H14a C14a C15a 119.7(9)
H14a C14a C13a 119.4(9)
C15a C14a C13a 120.80(14)
H18a C18a C17a 120.1(9)
H18a C18a C13a 119.9(9)
C17a C18a C13a 119.94(13)
H20aa C20a H20ab 109.0(15)
H20aa C20a O5a 107.8(11)
H20aa C20a C21a 114.1(11)
H20ab C20a O5a 104.0(10)
H20ab C20a C21a 111.9(10)
O5a C20a C21a 109.53(13)
O2a N1a O1a 124.21(11)
O2a N1a C1a 118.06(13)
O1a N1a C1a 117.73(11)
C19a O5a C20a 116.48(13)
H10a C10a C9a 120.6(10)
H10a C10a C11a 119.2(10)
C9a C10a C11a 120.08(14)
O3a C4a C24a 110.61(11)
O3a C4a C3a 111.51(12)
O3a C4a C5a 102.77(10)
C24a C4a C3a 111.48(10)
C24a C4a C5a 111.23(13)
C3a C4a C5a 108.91(10)
H_a O3a C4a 109.0(13)
H21aa C21a H21ac 109.5(16)
H21aa C21a H21ab 108.3(15)
H21aa C21a C20a 110.1(10)
H21ac C21a H21ab 108.2(16)
H21ac C21a C20a 110.2(11)
H21ab C21a C20a 110.6(11)
H1a C1a N1a 105.4(9)
H1a C1a C6a 111.9(9)
H1a C1a C2a 112.2(9)
N1a C1a C6a 108.45(9)
N1a C1a C2a 108.21(12)
C6a C1a C2a 110.45(10)
H_b O3b C4b 107.1(11)
C12b C7b C8b 119.29(13)
C12b C7b C2b 118.28(13)
C8b C7b C2b 122.28(15)
H10b C10b C9b 121.4(10)
H10b C10b C11b 118.6(10)
C9b C10b C11b 120.04(14)
H2b C2b C7b 105.7(8)
H2b C2b C1b 106.4(8)
H2b C2b C3b 109.5(8)
C7b C2b C1b 114.93(11)
C7b C2b C3b 111.45(10)
C1b C2b C3b 108.67(12)
H18b C18b C17b 119.8(10)
H18b C18b C13b 119.7(10)
C17b C18b C13b 120.57(15)
O4b C19b O5b 124.91(14)
O4b C19b C3b 121.86(11)
O5b C19b C3b 113.14(13)
H6b C6b C13b 109.6(7)
H6b C6b C1b 104.9(7)
H6b C6b C5b 105.9(8)
C13b C6b C1b 115.46(10)
C13b C6b C5b 112.62(12)
C1b C6b C5b 107.56(9)
H11b C11b C10b 120.4(10)
H11b C11b C12b 119.9(10)
C10b C11b C12b 119.64(16)
H1b C1b N1b 103.5(9)
H1b C1b C2b 113.5(9)
H1b C1b C6b 112.1(9)
N1b C1b C2b 108.78(11)
N1b C1b C6b 108.65(9)
C2b C1b C6b 110.01(10)
H21bb C20b H21bc 109.5(13)
H21bb C20b O5b 106.7(10)
H21bb C20b C21b 112.4(9)
H21bc C20b O5b 108.5(9)
H21bc C20b C21b 112.1(10)
O5b C20b C21b 107.46(13)
C14b C13b C18b 119.23(13)
C14b C13b C6b 122.44(11)
C18b C13b C6b 118.30(13)
N2b C22b C5b 179.23(19)
N3b C23b C5b 177.18(15)
H8b C8b C7b 118.2(9)
H8b C8b C9b 121.7(9)
C7b C8b C9b 120.05(15)
H15b C15b C16b 122.4(9)
H15b C15b C14b 117.0(9)
C16b C15b C14b 120.55(15)
H14b C14b C15b 119.0(10)
H14b C14b C13b 121.2(10)
C15b C14b C13b 119.81(12)
H3b C3b C19b 108.0(8)
H3b C3b C2b 110.7(8)
H3b C3b C4b 109.9(8)
C19b C3b C2b 107.22(12)
C19b C3b C4b 109.40(11)
C2b C3b C4b 111.50(10)
O3b C4b C24b 110.74(11)
O3b C4b C3b 111.56(12)
O3b C4b C5b 103.03(10)
C24b C4b C3b 111.78(10)
C24b C4b C5b 111.01(13)
C3b C4b C5b 108.36(11)
H17b C17b C16b 120.4(11)
H17b C17b C18b 119.6(11)
C16b C17b C18b 119.95(13)
C23b C5b C22b 108.69(13)
C23b C5b C6b 110.59(11)
C23b C5b C4b 109.61(10)
C22b C5b C6b 108.41(10)
C22b C5b C4b 108.12(11)
C6b C5b C4b 111.35(12)
H9b C9b C10b 122.9(10)
H9b C9b C8b 116.9(10)
C10b C9b C8b 120.25(14)
H12b C12b C7b 117.8(10)
H12b C12b C11b 121.5(10)
C7b C12b C11b 120.71(14)
H16b C16b C17b 118.0(9)
H16b C16b C15b 122.1(9)
C17b C16b C15b 119.89(15)
H21b C21b H21ba 108(3)
H21b C21b H20b 111(2)
H21b C21b C20b 108(4)
H21ba C21b H20b 108.2(16)
H21ba C21b C20b 110.5(11)
H20b C21b C20b 111.3(11)
O1b N1b O2b 124.15(11)
O1b N1b C1b 118.34(13)
O2b N1b C1b 117.50(11)
C19b O5b C20b 116.04(13)
H24bb C24b H24bc 108.8(16)
H24bb C24b H24ba 107.5(15)
H24bb C24b C4b 112.2(12)
H24bc C24b H24ba 112.0(15)
H24bc C24b C4b 106.6(12)
H24ba C24b C4b 109.8(10)

loop_
_geom_bond_atom_site_label_1
_geom_bond_atom_site_label_2
_geom_bond_distance
C5a C23a 1.479(2)
C5a C22a 1.4883(17)
C5a C6a 1.5684(18)
C5a C4a 1.579(2)
C7a C8a 1.388(2)
C7a C12a 1.398(2)
C7a C2a 1.5197(17)
C23a N3a 1.137(2)
C13a C14a 1.3946(18)
C13a C18a 1.395(2)
C13a C6a 1.524(2)
C3a H3a .974(14)
C3a C19a 1.519(2)
C3a C2a 1.5476(18)
C3a C4a 1.5518(17)
C6a H6a .996(14)
C6a C1a 1.5381(15)
C11a H11a .966(19)
C11a C10a 1.385(3)
C11a C12a 1.393(2)
C2a H2a .998(14)
C2a C1a 1.540(2)
C19a O4a 1.214(2)
C19a O5a 1.3178(14)
C22a N2a 1.1399(17)
C12a H12a .983(16)
C16a H16a .963(17)
C16a C15a 1.388(2)
C16a C17a 1.393(2)
C8a H8a .970(17)
C8a C9a 1.392(2)
C24a H24ab .941(17)
C24a H24ac .956(17)
C24a H24aa .998(16)
C24a C4a 1.5191(19)
C15a H15a .952(19)
C15a C14a 1.386(2)
C9a H9a .97(2)
C9a C10a 1.378(2)
C17a H17a .962(16)
C17a C18a 1.392(2)
C14a H14a .991(16)
C18a H18a .969(16)
C20a H20aa .947(17)
C20a H20ab .979(18)
C20a O5a 1.466(2)
C20a C21a 1.498(2)
N1a O2a 1.2169(17)
N1a O1a 1.2231(18)
N1a C1a 1.5068(16)
C10a H10a .992(17)
C4a O3a 1.420(2)
O3a H_a .82(2)
C21a H21aa .949(17)
C21a H21ac .99(2)
C21a H21ab 1.02(2)
C1a H1a .918(14)
O3b H_b .821(18)
O3b C4b 1.4169(19)
C7b C12b 1.387(2)
C7b C8b 1.390(2)
C7b C2b 1.5245(18)
C10b H10b .959(17)
C10b C9b 1.382(3)
C10b C11b 1.387(2)
C2b H2b .963(13)
C2b C1b 1.533(2)
C2b C3b 1.5447(19)
C18b H18b .970(18)
C18b C17b 1.389(2)
C18b C13b 1.3950(17)
C19b O4b 1.213(2)
C19b O5b 1.3193(14)
C19b C3b 1.523(2)
C6b H6b .989(13)
C6b C13b 1.517(2)
C6b C1b 1.5427(16)
C6b C5b 1.5753(18)
C11b H11b .99(2)
C11b C12b 1.389(2)
C1b H1b .959(15)
C1b N1b 1.5114(16)
C20b H21bb .955(16)
C20b H21bc .974(17)
C20b O5b 1.470(2)
C20b C21b 1.499(2)
C13b C14b 1.393(2)
C22b N2b 1.1412(17)
C22b C5b 1.4887(17)
C23b N3b 1.141(2)
C23b C5b 1.483(2)
C8b H8b .963(18)
C8b C9b 1.391(2)
C15b H15b .954(17)
C15b C16b 1.385(2)
C15b C14b 1.392(2)
C14b H14b .959(17)
C3b H3b .974(13)
C3b C4b 1.5577(18)
C4b C24b 1.518(2)
C4b C5b 1.578(2)
C17b H17b .99(2)
C17b C16b 1.383(3)
C9b H9b .940(16)
C12b H12b .977(17)
C16b H16b .992(16)
C21b H21b .97(9)
C21b H21ba .98(2)
C21b H20b 1.027(19)
N1b O1b 1.2182(18)
N1b O2b 1.222(2)
C24b H24bb .96(2)
C24b H24bc .97(2)
C24b H24ba .983(18)

loop_
_geom_contact_atom_site_label_1
_geom_contact_atom_site_label_2
_geom_contact_distance
_geom_contact_site_symmetry_2
H24ba H24bb 1.57(3) .
H20aa H20ab 1.57(2) .
H24bc H24bb 1.57(3) .
H24aa H24ab 1.57(2) .
H21bb H21bc 1.58(2) .
H24aa H24ac 1.58(2) .
H21ba H21b 1.58(10) .
H21ac H21aa 1.58(3) .
H21ab H21aa 1.59(3) .
H24ab H24ac 1.61(2) .
H24ba H24bc 1.62(3) .
H21ab H21ac 1.62(3) .
H21ba H20b 1.62(3) .
H20b H21b 1.65(9) .
C4b H_b 1.834(18) .
C4a H_a 1.86(2) .
O5a H20ab 1.950(18) .
N1a H1a 1.961(14) .
N1b H1b 1.970(15) .
O5b H21bb 1.971(15) .
O5a H20aa 1.973(18) .
C8b H9b 2.001(16) .
C4a H24ab 2.004(17) .
O5b H21bc 2.005(16) .
C7b H2b 2.011(13) .
C14b H15b 2.014(17) .
C8a H9a 2.02(2) .
C20b H21b 2.02(3) .
C4b H24bc 2.02(2) .
C1b H2b 2.028(14) .
C11b H10b 2.028(17) .
C15a H16a 2.028(17) .
C20a H21aa 2.030(17) .
C7b H8b 2.032(17) .
C16a H15a 2.033(18) .
C16a H17a 2.034(16) .
C7b H12b 2.036(17) .
C1b H6b 2.036(12) .
C13a H6a 2.037(14) .
C15b H14b 2.038(17) .
C7a H2a 2.039(13) .
C14a H15a 2.039(19) .
C12a H11a 2.042(19) .
C4a H24ac 2.045(17) .
C17b H16b 2.045(16) .
C19b H3b 2.046(14) .
C7a H8a 2.047(17) .
O4b H_b 2.047(16) .
C10b H9b 2.050(16) .
C17b H18b 2.052(18) .
C9b H10b 2.052(17) .
C19a H3a 2.053(14) .
C11a H12a 2.055(15) .
C10a H11a 2.055(18) .
C13b H18b 2.056(17) .
C17a H18a 2.056(16) .
C20b H21ba 2.06(2) .
C9a H8a 2.057(16) .
C13a H18a 2.058(15) .
C18a H17a 2.058(17) .
C13b H14b 2.060(17) .
C11a H10a 2.060(17) .
C20a H21ac 2.06(2) .
C16b H15b 2.060(16) .
C21b H21bb 2.062(16) .
C6a H1a 2.065(13) .
C15a H14a 2.065(16) .
C9b H8b 2.067(17) .
C9a H10a 2.068(17) .
C4b H24ba 2.068(18) .
C18b H17b 2.07(2) .
C12b H11b 2.069(19) .
C2a H1a 2.070(15) .
C13a H14a 2.070(15) .
C4a H24aa 2.070(17) .
C10b H11b 2.07(2) .
C13b H6b 2.071(14) .
C16b H17b 2.072(19) .
C21b H21bc 2.072(16) .
C21a H20ab 2.073(18) .
C1a H2a 2.073(14) .
C21a H20aa 2.073(18) .
C1a H6a 2.074(13) .
C11b H12b 2.074(18) .
C3b H2b 2.075(14) .
C5b H6b 2.077(13) .
C17a H16a 2.078(17) .
C10a H9a 2.08(2) .
C4b H24bb 2.08(2) .
C4a H3a 2.080(14) .
C5a H6a 2.082(14) .
C7a H12a 2.087(16) .
C20a H21ab 2.09(2) .
O4a H_a 2.09(2) .
C15b H16b 2.089(16) .
C3a H2a 2.094(14) .
C2a H3a 2.097(15) .
C2b H3b 2.098(14) .
C4b H3b 2.099(13) .
C6b H1b 2.101(15) .
C20b H20b 2.102(18) .
C2b H1b 2.108(15) .
O2b O1b 2.156(2) .
O1a O2a 2.1566(18) .
O2b H_a 2.23(2) '1 655'
H2b H12b 2.24(2) .
H2a H8a 2.24(2) .
O4b O5b 2.2459(15) .
O5a O4a 2.2475(15) .
H6b H2b 2.290(18) .
H14b H15b 2.29(2) .
H14a H6a 2.30(2) .
H8a H9a 2.31(2) .
H15a H16a 2.31(2) .
O4b H6a 2.319(14) .
O1b H1b 2.321(16) .
H8b H9b 2.32(2) .
O2a H1a 2.330(14) .
H20ab H21aa 2.33(2) .
H12a H11a 2.33(2) .
O2a C1a 2.3401(15) .
O1a C1a 2.3412(17) .
H18a H1a 2.34(2) .
C1b O2b 2.3420(18) .
H6b H18b 2.34(2) .
H21bb H21b 2.34(3) .
C5a O3a 2.345(2) .
H11b H10b 2.35(2) .
O3b C5b 2.346(2) .
C1b O1b 2.3487(16) .
H16b H17b 2.35(2) .
C3a O5a 2.3559(17) .
O5a H3a 2.357(15) .
H15a H14a 2.36(2) .
H21bc H21ba 2.36(3) .
H21bc H21b 2.36(2) .
H18b H17b 2.36(3) .
H10a H11a 2.37(2) .
C19b C20b 2.367(2) .
C19a C20a 2.368(2) .
H14b H1b 2.37(2) .
H17a H16a 2.37(2) .
H2a H6a 2.370(19) .
H18a H17a 2.37(2) .
O5b H3b 2.372(14) .
C3b O5b 2.3748(16) .
H8b H1b 2.39(2) .
H9b H10b 2.39(2) .
C11a C9a 2.394(3) .
C21b O5b 2.3940(17) .
H11b H12b 2.39(2) .
C15b C17b 2.396(2) .
C3b O4b 2.396(2) .
C8b C12b 2.397(2) .
C15a C17a 2.398(2) .
C11b C9b 2.398(2) .
C10b C12b 2.400(2) .
C8a C10a 2.400(2) .
C18b C16b 2.400(2) .
C3a O4a 2.403(2) .
O4a H20aa 2.40(2) .
C12a C8a 2.404(2) .
C14a C18a 2.404(2) .
C10b C8b 2.405(2) .
C18b C14b 2.405(2) .
C16a C14a 2.406(2) .
H20aa H21ab 2.41(3) .
C12a C10a 2.409(2) .
C7b C9b 2.4092(18) .
C13b C15b 2.410(2) .
H20aa H21ac 2.41(3) .
C14b C16b 2.412(2) .
C13a C17a 2.413(2) .
C7b C11b 2.413(2) .
C7a C9a 2.414(2) .
C23a C22a 2.414(2) .
C22b C23b 2.4150(18) .
O3b C24b 2.4154(19) .
C7a C11a 2.4155(18) .
C24a O3a 2.417(2) .
C13b C17b 2.4179(19) .
C13a C15a 2.418(2) .
C16a C18a 2.421(2) .
O5a C21a 2.421(2) .
H10a H9a 2.42(3) .
H16b H15b 2.42(2) .
H21bb H20b 2.43(2) .
O4b H21bc 2.433(16) .
O1a H24aa 2.436(16) '1 655'
H3a H24ab 2.44(2) .
H20ab H21ab 2.45(3) .
O3b H6b 2.453(13) .
C3b H_b 2.456(16) .
C3a O3a 2.4577(15) .
C19a H20aa 2.458(19) .
O3b C3b 2.4609(15) .
C2a N1a 2.4680(17) .
C6a C22a 2.4681(17) .
H3a H12a 2.47(2) .
C2b C19b 2.4696(19) .
C6a N1a 2.4704(15) .
C3a H_a 2.472(19) .
C2b N1b 2.4752(17) .
C2a C19a 2.4804(18) .
C6b N1b 2.4810(16) .
C22a C4a 2.483(2) .
C22b C4b 2.483(2) .
C8a H2a 2.485(13) .
C6b C22b 2.4858(18) .
C12b H2b 2.487(13) .
C19b H21bc 2.491(16) .
C23a C4a 2.494(2) .
C3a C1a 2.4956(18) .
C1b C3b 2.5004(18) .
C2b C12b 2.501(2) .
C18b C6b 2.5010(17) .
H11b H15b 2.50(2) '2 745'
C23b C4b 2.502(2) .
H2a H_a 2.50(2) .
C2a C8a 2.504(2) .
C19a C4a 2.505(2) .
O3a H6a 2.506(13) .
C6a C14a 2.5067(18) .
C19b H_b 2.507(15) .
C5a C1a 2.5068(17) .
C23a C6a 2.513(2) .
O2b H24bc 2.51(2) '1 655'
C19b C4b 2.514(2) .
C14a H6a 2.515(14) .
C6b C23b 2.515(2) .
C1b C5b 2.5156(18) .
C2b C6b 2.520(2) .
H2b H_b 2.52(2) .
C6a C2a 2.5281(18) .
C19a H_a 2.528(19) .
C7b C3b 2.5363(19) .
C3a C24a 2.5382(19) .
C3b C5b 2.542(2) .
C7a C1a 2.543(2) .
C3b C24b 2.546(2) .
C5a C3a 2.547(2) .
H3a H1a 2.55(2) .
H3b H24bb 2.55(2) .
H_b H24bc 2.55(3) .
C5b C24b 2.551(2) .
C6b C14b 2.552(2) .
C2a C12a 2.5525(16) .
C2b C8b 2.5536(17) .
C5a C24a 2.5567(19) .
O2b H2b 2.559(14) .
C18b H6b 2.560(13) .
N3a H21ab 2.56(2) '2 546'
C6a C18a 2.562(2) .
C2a C4a 2.5631(17) .
C2b C4b 2.5644(19) .
C7a C3a 2.5664(18) .
C2b H6b 2.572(12) .
C13b C5b 2.5733(18) .
C7b C1b 2.578(2) .
C22b H24ba 2.578(17) .
O3a H24ac 2.579(16) .
C13a C1a 2.5833(19) .
H17a H9a 2.58(3) '2 646'
C5a C13a 2.5853(18) .
C1b C13b 2.5873(18) .
O3a H2a 2.588(13) .
O3b H24bc 2.59(2) .
O5b H20b 2.594(18) .
O3b H2b 2.598(14) .
C6b C4b 2.6038(18) .
O3b H8a 2.604(17) .
C6a C4a 2.6053(18) .
H18b H21ac 2.61(3) '1 655'
H3b H1b 2.61(2) .
C23a H24ab 2.610(17) .
C2b H12b 2.611(17) .
H10b H15b 2.61(2) '2 745'
C6b H2b 2.613(14) .
C5a N3a 2.615(2) .
H24aa H_a 2.62(3) .
O5a H21ac 2.622(18) .
C5b N3b 2.624(2) .
O5a H21aa 2.626(17) .
O5b H21ba 2.63(2) .
C22a H6a 2.627(13) .
O1a H2a 2.627(14) .
C5a N2a 2.6275(17) .
C5b N2b 2.6299(17) .
C3a H24ab 2.631(16) .
O3b H24ba 2.631(17) .
C22a H24ac 2.638(17) .
C2a H6a 2.640(13) .
C2a H8a 2.640(16) .
O3a H24aa 2.641(17) .
C6b H18b 2.641(16) .
C19a H24aa 2.643(15) .
C6a H2a 2.646(14) .
C6a H14a 2.648(16) .
N1b H2b 2.650(14) .
C19b H24bc 2.65(2) .
C19b H21bb 2.664(15) .
O1a H6a 2.668(13) .
C24b H_b 2.672(18) .
C23b H24bb 2.68(2) .
C19b H2b 2.678(14) .
N1a H2a 2.678(14) .
C22b H6b 2.679(13) .
C20b O4b 2.6794(16) .
N1b H6b 2.680(13) .
C22a O3a 2.683(2) .
C23b H1b 2.688(15) .
C1a H3a 2.688(15) .
C4b H6b 2.690(13) .
C20a O4a 2.6903(17) .
C5b H24ba 2.692(18) .
N1a H6a 2.693(12) .
C19a H2a 2.694(14) .
C24a H_a 2.70(2) .
C23a H1a 2.696(14) .
C2b H8b 2.697(16) .
C3a H1a 2.698(14) .
C24a H3a 2.701(14) .
O3b C22b 2.706(2) .
C4b H2b 2.713(14) .
C5a H1a 2.713(13) .
C1b H3b 2.714(14) .
C24b H3b 2.718(14) .
C5a H24ac 2.719(17) .
C3b H24bc 2.72(2) .
C4a H2a 2.720(14) .
O2b H6b 2.727(13) .
O3b H20aa 2.728(18) '1 655'
C23b H3b 2.730(13) .
C3b H24bb 2.73(2) .
C23a H3a 2.732(14) .
C4a H6a 2.737(13) .
H12a H1a 2.74(2) .
C6a H18a 2.737(15) .
C6b H14b 2.742(17) .
C3a H24aa 2.743(16) .
O1b H16a 2.745(17) '2 755'
C3b H1b 2.748(15) .
C5a H24ab 2.748(17) .
C5b H1b 2.752(15) .
C2a H12a 2.753(15) .
O3b O4b 2.7534(15) .
C5a H3a 2.758(14) .
C9b C12b 2.766(2) .
C17a C14a 2.766(2) .
C18b C15b 2.767(2) .
C1a H18a 2.768(15) .
C11a C8a 2.770(2) .
H21bc H_a 2.77(3) .
C5b H3b 2.773(13) .
O4a O3a 2.7766(15) .
C11b C8b 2.777(2) .
C12a C9a 2.778(2) .
C15a C18a 2.781(2) .
C14b C17b 2.7819(18) .
C7b C10b 2.784(2) .
C7a H1a 2.785(14) .
C7b H3b 2.786(14) .
C7a C10a 2.7870(19) .
C13b C16b 2.789(2) .
H12b H24ac 2.80(2) '1 655'
C13a C16a 2.801(2) .
C5b H24bb 2.80(2) .
C10b H10a 2.807(17) '1 554'
C2b O2b 2.8120(16) .
C7a H3a 2.815(14) .
O4b H2b 2.815(14) .
N2b H1a 2.815(14) '2 656'
N3b H11a 2.816(18) '2 656'
O4b H21bb 2.817(14) .
O4a H2a 2.822(14) .
H20aa H21aa 2.82(2) .
O4a H21ac 2.824(18) .
O2b O3a 2.824(2) '1 655'
C13a H1a 2.827(14) .
H10a H17a 2.83(2) '2 656'
H1a H6a 2.832(19) .
H2b H1b 2.83(2) .
H2a H1a 2.84(2) .
C1b H14b 2.836(16) .
C13b H1b 2.838(14) .
C1b H8b 2.838(15) .
H3b H8b 2.84(2) .
H6b H1b 2.84(2) .
O5b H16a 2.845(16) '2 655'
H21bb H21ba 2.85(3) .
C7b C19b 2.8474(18) .
C7b H1b 2.848(15) .
H2b H3b 2.86(2) .
O3b O1a 2.8631(19) .
C2a O1a 2.8643(16) .
O1a H20aa 2.865(17) '1 655'
H3b H15a 2.87(2) '2 655'
H20ab H21ac 2.87(3) .
H21ba H16a 2.87(3) '2 655'
C7a N1a 2.8675(18) .
O2a H18a 2.874(15) .
O3b C6b 2.8787(18) .
C19a H21ac 2.882(18) .
H2a H3a 2.89(2) .
C18a H1a 2.886(14) .
O4b H24bc 2.89(2) .
C6a O1a 2.8885(17) .
N3b H15a 2.891(18) '2 655'
C14b H1b 2.892(15) .
C6a O3a 2.8922(18) .
H15b H21b 2.89(8) '2 655'
O4a H24aa 2.902(16) .
C15a H24ac 2.906(16) '1 655'
H21bc H20b 2.91(2) .
C4b O4b 2.913(2) .
C23a C24a 2.919(2) .
C12a H3a 2.920(14) .
C13b C22b 2.9211(18) .
C7a C19a 2.9229(16) .
C13a N1a 2.9276(18) .
C8b H1b 2.929(15) .
O4a C4a 2.930(2) .
C13a C22a 2.9324(18) .
C7b N1b 2.9332(17) .
C23b C24b 2.937(2) .
O4b H12b 2.940(18) .
C13b N1b 2.9459(18) .
C19a O3a 2.9472(14) .
O3b C2b 2.9489(15) .
C2a O3a 2.9505(14) .
O3b C19b 2.9507(14) .
C23b H14b 2.955(18) .
O1b H21ba 2.96(2) '1 655'
O1b H24bb 2.96(2) '1 655'
C6b O2b 2.9598(18) .
C2b H_b 2.960(17) .
O1b H14b 2.964(17) .
C3a H12a 2.964(14) .
O2b H21ba 2.965(18) '1 655'
C2b C5b 2.966(2) .
C2a H_a 2.968(19) .
C22b C24b 2.968(2) .
C1b C23b 2.968(2) .
H21bb H14a 2.97(2) .
C5a C2a 2.972(2) .
C11b H15b 2.976(17) '2 745'
C4a C1a 2.9778(16) .
C6b C3b 2.9807(18) .
H21bb H10a 2.98(2) '1 554'
C23a C1a 2.982(2) .
C3a C6a 2.9838(19) .
H_a H24ac 2.99(3) .
C17b H24ba 2.988(18) '1 655'
C19a C24a 2.989(2) .
C1b C4b 2.9894(18) .
C22a C24a 2.990(2) .
O4b H2a 2.991(14) .
H3b H24bc 2.99(2) .
C22a H14a 2.997(17) .
O2b H21bc 2.998(17) '1 655'
H21bc H6a 3.00(2) .
H3a H24aa 3.01(2) .
H6b H_b 3.01(2) .
C19b C24b 3.014(2) .
O2b O4a 3.0144(15) '1 655'
C2b O4b 3.015(2) .
C23b C3b 3.016(2) .
N3a H24ab 3.018(17) .
O4b O1a 3.0183(14) .
O1a H8a 3.027(17) .
C2a O4a 3.0296(18) .
C12a H1a 3.032(14) .
H18a H9a 3.03(2) '2 646'
N1b H21ba 3.03(2) '1 655'
N2b H24ba 3.034(17) .
N1a H18a 3.034(15) .
C23a C3a 3.035(2) .
H_b H24ba 3.04(2) .
C18a C1a 3.040(2) .
O1a H1a 3.042(14) .
C5b H_b 3.048(18) .
C5a H_a 3.06(2) .
O2b H1b 3.056(15) .
C10b H15b 3.056(17) '2 745'
C9a H17a 3.057(17) '2 656'
H_a H6a 3.06(2) .
N2b H18a 3.066(16) '2 656'
C13b C23b 3.0734(18) .
C1b C14b 3.074(2) .
C9b H10a 3.078(17) '1 554'
H6b H20aa 3.08(2) '1 655'
N3b H24bb 3.08(2) .
C23a C13a 3.080(2) .
N2a H14a 3.081(16) .
N1a H24aa 3.082(16) '1 655'
H14b H11a 3.09(3) '2 656'
H15a H24ac 3.09(2) '1 655'
C8b H3b 3.089(14) .
C23a H18a 3.090(15) .
C19a H20ab 3.093(18) .
C11b H21b 3.09(2) '1 655'
N1b H24bc 3.09(2) '1 655'
C1b C8b 3.0972(17) .
C22b H18b 3.099(17) .
C9a H20ab 3.099(18) '1 655'
N3b H14b 3.101(17) .
C19b H12b 3.105(18) .
C19a C21a 3.106(2) .
C21b H16a 3.109(17) '2 655'
H24ba H17b 3.11(3) '1 455'
H12b H14a 3.12(2) .
C8b H21ba 3.12(2) '1 655'
O4b H14a 3.121(16) .
C3a C12a 3.1230(17) .
N3b H1b 3.126(15) .
H9b H9a 3.13(2) '1 554'
N2a H24ac 3.132(17) .
C14a H24ac 3.137(17) '1 655'
N2b H12a 3.138(16) '2 656'
C7b H21ba 3.14(2) '1 655'
O4b H3b 3.142(14) .
C14b H11a 3.143(19) '2 656'
C18b H24ba 3.146(18) '1 655'
H2b H_a 3.15(2) '1 655'
C23b H24ba 3.150(18) .
C10b H21b 3.15(3) '1 655'
C21b H10a 3.151(18) '1 554'
O4a H3a 3.155(14) .
N3a H1a 3.155(14) .
C19b C12b 3.155(2) .
N3b H3b 3.157(14) .
C1a H12a 3.158(15) .
C22a C14a 3.1618(19) .
C3b H6b 3.162(13) .
N3a H3a 3.166(14) .
O1b N2a 3.169(2) '2 655'
H20ab H9a 3.17(3) '1 455'
O1a H20ab 3.171(16) '1 655'
N3b H11b 3.17(2) '2 655'
C23a H24ac 3.172(16) .
C10a H17a 3.176(17) '2 656'
H20aa H8a 3.18(3) '1 455'
N1b H14b 3.181(16) .
C23b H11a 3.183(18) '2 656'
C7b O5b 3.1859(15) .
O2a H24ab 3.191(17) '1 655'
O3a H24ab 3.196(17) .
H16b H10b 3.20(2) '2 755'
C18a N1a 3.199(2) .
C19a H24ab 3.201(16) .
H18b H21ab 3.20(3) '1 655'
H11b H15a 3.20(3) .
C5b H2b 3.204(14) .
C9b H21ba 3.21(2) '1 655'
O2a H20ab 3.209(17) '1 655'
C12a C1a 3.2097(17) .
C18b C22b 3.2098(19) .
C8a H20ab 3.212(18) '1 655'
O1b H15a 3.212(18) '2 755'
C7b O2b 3.2152(15) .
H3b H16a 3.22(2) '2 655'
O1a O5a 3.2200(12) '1 655'
C5a H2a 3.223(14) .
C3a H6a 3.226(13) .
O5a H24aa 3.227(15) .
O5b H21b 3.23(6) .
C23b C14b 3.2309(19) .
C18a O2a 3.236(2) .
C7b H9b 3.237(16) .
C3b H8b 3.240(16) .
C14b O1b 3.245(2) .
C16a H24ac 3.251(16) '1 655'
N3a H18a 3.251(15) .
O3b H24bb 3.25(2) .
C13b H15b 3.253(17) .
N2b H18b 3.255(18) .
N1b H24bb 3.25(2) '1 655'
C12b H21ba 3.26(2) '1 655'
C17a H15a 3.257(18) .
C12b H10b 3.257(17) .
O2b H24bb 3.26(2) '1 655'
N3b H14a 3.257(15) '2 655'
C12b H8b 3.258(17) .
C9b H21ab 3.26(2) '1 654'
C15a H17a 3.258(16) .
C15b H11b 3.259(19) '2 755'
C7a H9a 3.26(2) .
O4a C21a 3.262(2) .
C14a H16a 3.262(17) .
C11b H9b 3.263(16) .
C15b H11a 3.265(19) '2 656'
H2b H24aa 3.27(2) '1 655'
C8b H12b 3.268(17) .
N1b H8b 3.268(15) .
C16b H14b 3.269(17) .
O5a H12a 3.269(16) .
C8b C3b 3.2695(18) .
C10b H21aa 3.270(18) '1 654'
O5a O2a 3.2699(16) '1 455'
C7a O1a 3.2701(15) .
C9a H11a 3.270(19) .
C17b H15b 3.271(16) .
C16b O2a 3.2736(17) '2 756'
C16b H18b 3.274(18) .
O3a H3a 3.275(14) .
C10a H8a 3.275(16) .
C8b H2b 3.275(13) .
C13a H15a 3.277(19) .
C8b H10b 3.278(17) .
C12a H8a 3.279(17) .
O4b O3a 3.2797(14) .
C18b H14b 3.280(17) .
C7a H11a 3.281(19) .
C17a H9a 3.28(2) '2 646'
C14b H18b 3.281(17) .
C14a H18a 3.282(15) .
C20a O1a 3.2827(17) '1 455'
C10b H8b 3.283(17) .
C18b H16b 3.283(16) .
O3b H3b 3.285(13) .
C13a H17a 3.287(17) .
C10a H12a 3.287(16) .
C24a O1a 3.2874(18) '1 455'
C11a H9a 3.29(2) .
C4a H1a 3.292(14) .
C10b H12b 3.292(18) .
C18a H6a 3.293(14) .
O1a H24ab 3.293(17) '1 655'
H21bb H11a 3.29(2) '1 554'
C9b H11b 3.29(2) .
C16a H18a 3.294(16) .
O4b C6a 3.296(2) .
C15b H17b 3.297(19) .
C18a H14a 3.299(15) .
C16a H14a 3.299(16) .
C12a H10a 3.300(17) .
C14b N1b 3.300(2) .
C19b H24bb 3.30(2) .
C8a H10a 3.301(17) .
C2b O5b 3.3014(15) .
C8a H12a 3.302(16) .
O1b H24bc 3.302(19) '1 655'
O2b C24b 3.3026(18) '1 655'
C7b H11b 3.30(2) .
H24bc H_a 3.30(3) .
C17a H24ab 3.304(17) '1 655'
C18a H16a 3.304(17) .
C7a O5a 3.3064(15) .
O5a H21ab 3.31(2) .
C13b H17b 3.31(2) .
O5b H24bc 3.312(19) .
C16b O5a 3.316(2) '2 656'
C8a H21ac 3.32(2) .
C14b H16b 3.319(16) .
C6a H3a 3.321(15) .
H8a H20ab 3.32(2) '1 655'
O1b H8b 3.322(16) .
C12a H2a 3.322(13) .
C14b H6b 3.325(14) .
C2a O5a 3.3249(16) .
C23b H6b 3.328(13) .
O2b O5b 3.3290(13) '1 655'
C8a O1a 3.3310(18) .
C6b O1b 3.3325(15) .
C23a C18a 3.334(2) .
C12a O5a 3.3342(17) .
C23a H6a 3.336(14) .
C17b O2a 3.337(2) '2 756'
C12b O4b 3.3400(17) .
C10b H21ba 3.34(2) '1 655'
C16b H12a 3.343(16) '2 656'
C22b H12a 3.343(16) '2 656'
C6b H3b 3.343(13) .
H21bc H14a 3.35(2) .
C4b H1b 3.350(15) .
C13a O1a 3.353(2) .
C14b C5b 3.358(2) .
H3b H_b 3.36(2) .
C3a H24ac 3.359(17) .
C24b H8a 3.363(16) .
C8b N1b 3.3655(16) .
C5b H24bc 3.37(2) .
O2a H24aa 3.371(16) '1 655'
O3b H2a 3.372(14) .
C22b H24bb 3.37(2) .
H11b H21b 3.37(5) '1 655'
C15b H10b 3.374(17) '2 755'
C6a O2a 3.3741(15) .
H3a H_a 3.38(2) .
C11b H21ba 3.38(2) '1 655'
C22a H24ab 3.377(17) .
C8a N1a 3.381(2) .
N2a O3a 3.383(2) .
C2a O2a 3.3873(17) .
N1a H24ab 3.389(17) '1 655'
C14a N2a 3.3893(18) .
C13b O1b 3.3896(16) .
H10b H21b 3.39(3) '1 655'
C3b H24ba 3.392(18) .
C15b H12a 3.393(16) '2 656'
C16a H24ab 3.393(16) '1 655'
H18b H24ba 3.39(3) '1 655'
C11a H21aa 3.394(17) .
C17b H12a 3.395(16) '2 656'
C12b H21bb 3.396(17) .
N1a H20ab 3.398(17) '1 655'
C5b H14b 3.399(17) .
C18a H24ab 3.404(17) '1 655'
C10b C10a 3.407(2) '1 554'
C5a C14a 3.4075(18) .
O5b C16a 3.408(2) '2 655'
C20b O3a 3.4087(17) .
N1a H8a 3.409(17) .
C20b H10a 3.410(18) '1 554'
C3b C12b 3.412(2) .
H_b H6a 3.41(2) .
N2a H6a 3.414(13) .
N1b H_a 3.41(2) '1 655'
C5a H24aa 3.414(17) .
C11b H10a 3.414(17) '1 554'
N3a C21a 3.415(3) '2 546'
C23b N2b 3.4147(17) .
O3b N2b 3.415(2) .
C23a N2a 3.4212(19) .
O4b C24b 3.422(2) .
C6a N2a 3.4234(17) .
H14a H24ac 3.42(2) '1 655'
C24a O4a 3.424(2) .
C22a N3a 3.425(2) .
C22b N3b 3.427(2) .
H12b H_a 3.43(3) '1 655'
C18b C5b 3.4290(18) .
C7a O2a 3.4295(19) .
C16b H20ab 3.432(17) '2 656'
C5a C18a 3.433(2) .
C16b H24ba 3.435(17) '1 655'
O4b H_a 3.44(2) .
C5a H14a 3.443(16) .
C7b O4b 3.4456(17) .
H21ab H9a 3.45(3) '1 455'
C2b O1b 3.4466(18) .
C17b H3a 3.450(14) '2 656'
C20b O2b 3.4515(19) '1 455'
N3a C4a 3.455(2) .
N2b O2a 3.458(2) '2 656'
C4b N2b 3.4595(19) .
C6b N2b 3.4623(17) .
N2a C4a 3.4659(18) .
C11b H21bb 3.466(17) .
C19b H6a 3.466(14) .
C4b N3b 3.467(2) .
C19a C12a 3.4676(18) .
C13a O2a 3.4702(17) .
C5a H18a 3.475(15) .
C13b O2b 3.477(2) .
C19a H21aa 3.480(18) .
C12b O5b 3.4805(17) .
H24ab H_a 3.48(3) .
C6b H_b 3.484(18) .
C3b H12b 3.484(17) .
C7a H21ac 3.48(2) .
C18b N2b 3.4864(19) .
C5b H18b 3.487(17) .
O5b O1b 3.4883(17) '1 455'
C19a O1a 3.4884(15) '1 455'
C21b H11a 3.491(19) '1 554'
C23b H15a 3.493(18) '2 655'
C6a N3a 3.494(2) .
H11b H14a 3.50(2) .
C18b H12a 3.496(16) '2 656'
C6a H_a 3.50(2) .
C22a H_a 3.50(2) .
H10b H9a 3.50(3) '1 554'
C12b H21b 3.50(2) '1 655'
N3b C15a 3.4989(18) '2 655'
C14b H12a 3.499(16) '2 656'
C6b N3b 3.501(2) .
N3a H21ac 3.501(19) '2 546'
O3b C1b 3.5044(16) .
O5a C4a 3.5049(15) .
O3a C1a 3.5052(15) .
C9a H21ac 3.51(2) .
N2b H6b 3.509(13) .
C18a H9a 3.51(2) '2 646'
O3b C8a 3.5124(17) .
C7a O4a 3.5127(16) .
H_b H24bb 3.51(3) .
N3b C11a 3.516(2) '2 656'
C9b H21aa 3.517(18) '1 654'
C22b H_b 3.517(18) .
C17a H10a 3.520(17) '2 646'
H17b H24ab 3.52(2) '2 656'
C8a H20aa 3.52(2) '1 655'
C19a H12a 3.525(15) .
C8a C1a 3.525(2) .
C10b H21ab 3.53(2) '1 654'
C14b H24bb 3.53(2) '1 655'
O1b C16a 3.5289(17) '2 755'
C14b N2a 3.5293(17) '2 655'
C4b H8a 3.530(17) .
C12a H21aa 3.533(18) .
C13b H24bb 3.53(2) '1 655'
C6b O4a 3.539(2) '1 655'
H21bb H12b 3.54(2) .
C18b H21ac 3.543(18) '1 655'
H20aa H9a 3.55(3) '1 455'
C4b O5b 3.5485(16) .
C15b H24bb 3.55(2) '1 655'
C19b O2b 3.5558(16) '1 455'
C14a H24aa 3.556(16) '1 655'
C13b H12a 3.556(16) '2 656'
C15a H24ab 3.560(16) '1 655'
C13a H24ab 3.562(16) '1 655'
O5a H24ab 3.562(16) .
O4a H20ab 3.565(17) .
H2b H8b 3.56(2) .
C24a C15a 3.567(2) '1 455'
C18b H24bb 3.57(2) '1 655'
C10a H21aa 3.574(18) .
H3a H24ac 3.58(2) .
C20b H14a 3.583(16) .
C9b N3a 3.583(2) '2 655'
O1b C24b 3.5838(17) '1 655'
H8b H21ba 3.59(3) '1 655'
C13a N2a 3.5866(17) .
C12a N1a 3.5899(17) .
C8b O5b 3.5903(17) .
C16b H24bb 3.59(2) '1 655'
C8b O1b 3.5919(17) .
C14b N3b 3.5947(19) .
C24a N3a 3.595(2) .
C19b C21b 3.5989(18) .
C20b H16a 3.599(16) '2 655'
H16a H24ac 3.60(2) '1 655'
C17b H24bb 3.60(2) '1 655'
H3b H24ba 3.60(2) .
C13b N2b 3.6035(18) .
C10b H20ab 3.605(16) '1 654'
C24a C14a 3.605(2) '1 455'
H21bb H11b 3.61(3) .
H18a H6a 3.61(2) .
C7b O1b 3.6095(19) .
C2b C23b 3.614(2) .
C9b H21b 3.61(6) '1 655'
N2b H9a 3.61(2) .
H_b H24aa 3.62(2) '1 655'
N1a O5a 3.6201(14) '1 655'
N3b C24b 3.623(2) .
N1a H20aa 3.628(18) '1 655'
N1b C24b 3.6278(17) '1 655'
C14a H24ab 3.629(16) '1 655'
C9b H9a 3.630(18) '1 554'
H14b H21b 3.63(11) '2 655'
N3b H21bb 3.636(15) '2 655'
C23a H21ab 3.64(2) '2 546'
N2b H21ab 3.64(2) '1 655'
C23a C2a 3.644(2) .
C21b O2b 3.6444(19) '1 455'
C1a H8a 3.645(16) .
C24a O5a 3.6469(18) .
O2b H12b 3.649(17) .
C18b C24b 3.649(2) '1 655'
C13a H24aa 3.650(16) '1 655'
O3b C20a 3.6562(17) '1 655'
C23a O3a 3.657(2) .
C18b H24bc 3.66(2) '1 655'
C12b H24ac 3.661(16) '1 655'
C16b H10b 3.662(17) '2 755'
C10a H20ab 3.664(18) '1 655'
C3a C8a 3.665(2) .
C19a C8a 3.6652(18) .
O3b C23b 3.666(2) .
O3b O4a 3.6664(14) '1 655'
C10b C21b 3.675(2) '1 655'
C20b H_a 3.67(2) .
C20a H9a 3.68(2) '1 455'
C15b H21b 3.68(9) '2 655'
C1b N3b 3.680(2) .
C13a H24ac 3.680(17) '1 655'
N3b C14a 3.6805(17) '2 655'
N2b C24b 3.685(2) .
C19b C8b 3.6865(19) .
C12b O2b 3.6897(18) .
C12b H14a 3.690(16) .
C1b N2a 3.691(2) '2 655'
C21b C10a 3.693(2) '1 554'
C18a N3a 3.695(2) .
C20a O2a 3.695(2) '1 455'
N3a C1a 3.696(2) .
C24a N1a 3.6967(18) '1 455'
N3a H21aa 3.699(17) '2 546'
N2b C1a 3.701(2) '2 656'
C12b H9b 3.705(16) .
C11b C21b 3.705(2) '1 655'
C20a H8a 3.705(17) '1 455'
C17b C24b 3.705(2) '1 655'
C20b H6a 3.707(13) .
O5b H12b 3.709(18) .
C13b H24ba 3.713(18) '1 655'
C16a C24a 3.715(2) '1 655'
O5b H24bb 3.72(2) .
O1a O4a 3.7185(15) '1 655'
C3b N3b 3.719(2) .
C18b H15b 3.720(17) .
C3a C20a 3.721(2) .
C9a H20aa 3.72(2) '1 655'
O5b H2b 3.725(13) .
C14a H17a 3.727(16) .
O5b H10a 3.729(17) '1 554'
O5b C24b 3.7289(18) .
C1b C12b 3.729(2) .
O1b H6b 3.729(13) .
C18a H15a 3.733(19) .
C8a H11a 3.735(19) .
C16b H3a 3.735(14) '2 656'
C20b C3b 3.736(2) .
C24a N2a 3.736(2) .
C15b H18b 3.736(18) .
C11a H8a 3.739(17) .
C3a N3a 3.740(2) .
C11b H8b 3.740(18) .
C17b H14b 3.740(17) .
C7b H10b 3.742(17) .
C9b H12b 3.742(17) .
C12a O2a 3.7434(18) .
O1b C15a 3.7453(19) '2 755'
C12a H9a 3.75(2) .
N2b N3a 3.7465(18) '2 656'
C9b C17a 3.748(2) '2 655'
C24a O2a 3.7495(18) '1 455'
C15a H18a 3.750(16) .
C22b H20aa 3.751(17) '1 655'
C17a H14a 3.756(16) .
C9a H12a 3.760(16) .
C18b C1b 3.7600(17) .
C13a H16a 3.763(17) .
C17a H24ac 3.763(16) '1 655'
C8b H11b 3.77(2) .
O5a H2a 3.766(14) .
C21b O1b 3.767(2) '1 455'
N1b H16a 3.768(17) '2 755'
C14a C1a 3.7732(17) .
C10b C21a 3.774(2) '1 654'
C14b H17b 3.78(2) .
C9b C10a 3.777(2) '1 554'
C19b H21ba 3.78(2) .
C7a H10a 3.778(17) .
O2a H2a 3.779(14) .
C13b H16b 3.780(16) .
O2a H6a 3.781(12) .
O4a H8a 3.781(16) .
C9b H17a 3.786(17) '2 655'
N1b O5b 3.7878(15) '1 655'
O1b H2b 3.789(14) .
C8b C17a 3.790(2) '2 655'
C20a N1a 3.790(2) '1 455'
C6b C17b 3.790(2) .
C2b C11b 3.791(2) .
C22b H1a 3.793(14) '2 656'
C2a C9a 3.794(2) .
C9a C20a 3.795(2) '1 655'
C6a C15a 3.795(2) .
C12a H21ac 3.80(2) .
C22b H24bc 3.80(2) .
C9b C21b 3.798(2) '1 655'
O1a H24ac 3.801(17) '1 655'
C13b H24bc 3.80(2) '1 655'
O5b H_b 3.802(15) .
O4b C14a 3.803(2) .
N1a H12a 3.806(16) .
C22a C1a 3.8060(17) .
O4b O2b 3.8074(15) '1 455'
C21b H17a 3.808(17) '2 655'
C13a C24a 3.813(2) '1 655'
O5a H_a 3.814(19) .
O4b H24aa 3.815(16) '1 655'
C10a H21ac 3.82(2) .
N2b H20aa 3.817(17) '1 655'
N2b C12a 3.817(2) '2 656'
C3b H15a 3.817(18) '2 655'
N3b N2a 3.8193(18) '2 655'
C6b C15b 3.820(2) .
C20a H3a 3.821(15) .
C3a N1a 3.8220(17) .
C1b C22b 3.8231(17) .
C2b C9b 3.8241(18) .
C7a H21aa 3.824(18) .
C11a C2a 3.8245(17) .
C19b C1b 3.825(2) .
C8a C20a 3.826(2) '1 655'
C12b N1b 3.828(2) .
C19a C1a 3.8292(19) .
C10b H9a 3.831(19) '1 554'
C6a C17a 3.831(2) .
O4b C2a 3.8326(16) .
C3b N1b 3.8332(17) .
C13a N3a 3.834(2) .
C21b H21aa 3.834(18) '1 554'
C23b H24bc 3.83(2) .
C12b C21b 3.835(2) '1 655'
O1b C22a 3.835(2) '2 655'
O2a H20aa 3.835(17) '1 655'
C9b C21a 3.837(2) '1 654'
C13b N3b 3.8376(18) .
C22b C14b 3.838(2) .
C7b H21bb 3.838(16) .
C23b C11a 3.839(2) '2 656'
C1b H_b 3.840(17) .
C20b H3b 3.840(14) .
C5a N1a 3.8401(16) .
C3a C22a 3.8406(19) .
C15b C11a 3.841(2) '2 656'
C22b C3b 3.8422(19) .
C19a H24ac 3.843(17) .
C1a H_a 3.85(2) .
C7a H20ab 3.846(18) '1 655'
C9b C18a 3.846(2) '2 655'
C20b N2a 3.848(2) .
N1b H21bc 3.848(16) '1 655'
C8b H10a 3.849(17) '1 554'
N3a H17a 3.850(17) '1 455'
C12b H24aa 3.850(15) '1 655'
C23a H24aa 3.851(16) .
C19a H8a 3.851(17) .
C21b H15b 3.852(16) '2 645'
O4b N1a 3.8524(17) .
C11b C15b 3.854(2) '2 745'
C22a H24aa 3.854(16) .
C20b H11a 3.854(19) '1 554'
C12b H3b 3.854(14) .
C5b N1b 3.8553(17) .
C9a H21aa 3.856(18) .
O1b H3b 3.856(14) '1 655'
C8a O4a 3.8630(16) .
C18b O4a 3.864(2) '1 655'
O2b H24ba 3.865(17) '1 655'
O5b H8b 3.866(17) .
N3b H24ba 3.866(18) .
C3a H8a 3.867(16) .
C11b H2b 3.871(13) .
C13b H11a 3.872(18) '2 656'
C17b O5a 3.873(2) '2 656'
C19b H16a 3.874(16) '2 655'
C9a H2a 3.874(13) .
N1b N2a 3.877(2) '2 655'
O2a H12a 3.879(16) .
O4b C1a 3.8794(18) .
C9a C17a 3.881(2) '2 656'
C15a H24aa 3.882(16) '1 655'
C18b N1b 3.8840(17) .
C15a H6a 3.884(14) .
C21b C11a 3.885(2) '1 554'
C7a C6a 3.8855(18) .
O4a H21aa 3.886(18) .
N3a H24ac 3.887(16) .
N1b O4a 3.8898(16) '1 655'
C13b C24b 3.890(2) '1 655'
C5a C19a 3.890(2) .
C21b N1b 3.892(2) '1 455'
C19b C5b 3.892(2) .
C19b O3a 3.8928(18) .
C21b C16a 3.893(3) '2 655'
C10b C9a 3.894(2) '1 554'
C24b H2a 3.897(14) .
C19b H20b 3.897(18) .
C19b H2a 3.899(14) .
C15b C12a 3.900(2) '2 656'
O4a H24ab 3.903(17) .
C24a C17a 3.903(2) '1 455'
C15b H21aa 3.903(17) '2 656'
C2b C13b 3.904(2) .
C14b C11a 3.906(2) '2 656'
C7b C6b 3.9087(18) .
C2b H_a 3.91(2) '1 655'
C14a N1a 3.9090(17) .
C19b H_a 3.91(2) .
C8b C16a 3.910(2) '2 655'
C11b H14a 3.910(16) .
C1b H12b 3.910(17) .
C24a H15a 3.912(18) '1 455'
C16b C20a 3.912(2) '2 656'
C2a C24a 3.9122(19) .
C13a C2a 3.913(2) .
C2b C24b 3.914(2) .
C7b C4b 3.9153(19) .
C23b H12a 3.916(15) '2 656'
C9b H18a 3.918(15) '2 655'
C19b H24ba 3.918(18) .
C11b N3b 3.923(2) '2 645'
C24b H18b 3.927(18) '1 455'
C10b C15b 3.931(2) '2 745'
C7a C4a 3.9310(17) .
C3a H20aa 3.932(18) .
O2a H3a 3.934(15) '1 655'
C18a O1a 3.935(2) .
C17b H6b 3.938(13) .
O3b H20ab 3.941(16) '1 655'
C22a C18a 3.942(2) .
C7b H21b 3.94(5) '1 655'
C19b H14a 3.944(16) .
C11a H21ac 3.95(2) .
C8a H1a 3.947(15) .
C24a H14a 3.947(16) '1 455'
C6b C24b 3.9473(19) .
C6a C24a 3.9490(19) .
C15b H24ba 3.953(17) '1 655'
C9a H18a 3.954(15) '2 656'
O4a H21ab 3.96(2) .
C14a O1a 3.9555(18) .
C8b C18a 3.956(2) '2 655'
C22b H8a 3.958(17) .
C13b C4b 3.959(2) .
C8a O2a 3.959(2) .
C8b C21b 3.960(2) '1 655'
C6b H20aa 3.960(18) '1 655'
N2b H8a 3.961(17) .
C12b H_a 3.963(18) '1 655'
C24a C18a 3.963(2) '1 455'
C19b H8b 3.964(17) .
C8a H21aa 3.965(18) .
O2b H2a 3.966(13) '1 655'
O3b N1a 3.966(2) .
O4b H24bb 3.97(2) .
N2b H17b 3.97(2) '1 455'
C18a H24ac 3.968(17) '1 655'
C20b C12b 3.969(2) .
C8b O2b 3.9708(16) .
C3b H21bc 3.971(16) .
C13a C4a 3.974(2) .
C7b C21b 3.975(2) '1 655'
C7b H6b 3.977(12) .
O4b C13a 3.980(2) .
C19a H21ab 3.98(2) .
C1b H18b 3.987(16) .
C3b H16a 3.987(16) '2 655'
C24b H17b 3.99(2) '1 455'
C10b H21bb 3.991(17) .
C16b C24b 3.991(2) '1 655'
C9b C23a 3.995(2) '2 655'
C8b H21b 4.00(7) '1 655'
C16b C12a 3.998(2) '2 656'
C7a C21a 3.998(2) .
C9a H21ab 4.00(2) '1 655'
C17a C10a 4.003(3) '2 646'
C19a O2a 4.0058(19) '1 455'
C13b H2b 4.006(14) .
N1b O3a 4.006(2) '1 655'
C9b C9a 4.007(2) '1 554'
C12a C21a 4.007(3) .
O1a H18a 4.008(15) .
C3b H21bb 4.008(15) .
C16b H21aa 4.009(17) '2 656'
C1a H14a 4.012(15) .
C22b C12a 4.015(2) '2 656'
O5b O3a 4.0191(15) .
C7a H6a 4.020(13) .
C4b H20aa 4.020(18) '1 655'
C9b H20b 4.03(2) '1 655'
C15b H20ab 4.031(17) '2 656'
N2b C18a 4.0311(19) '2 656'
C21b H10b 4.031(17) '1 455'
C12b O3a 4.0340(16) '1 655'
C14b H11b 4.04(2) '2 755'
C14b H21b 4.04(11) '2 655'
C13a H2a 4.040(14) .
C18b O2b 4.0493(19) .
C20b C22a 4.054(2) .
N2b N1a 4.059(2) '2 656'
O2b C19a 4.0591(18) '1 655'
C8a C21a 4.060(2) .
C20b O1b 4.061(2) '1 455'
C2b O4a 4.0610(16) '1 655'
C1b O4a 4.0628(17) '1 655'
C19b O1a 4.0684(17) .
C3b C15a 4.069(2) '2 655'
C15b O5a 4.0695(18) '2 656'
C20b N1b 4.070(2) '1 455'
O2b C4a 4.070(2) '1 655'
C19b O1b 4.073(2) '1 455'
C11a C21a 4.083(3) .
C14b C12a 4.085(2) '2 656'
C23b C15a 4.0859(18) '2 655'
C11b O5b 4.0891(18) .
O5b C15a 4.091(2) '2 655'
C8b N3a 4.103(2) '2 655'
C8a O5a 4.1072(17) .
C21b O4b 4.1079(17) .
C11b C10a 4.115(2) '1 554'
O5b C17a 4.122(2) '2 655'
C4b O1a 4.122(2) .
C13b O4a 4.128(2) '1 655'
C23a C14a 4.132(2) .
C14b O2b 4.133(2) .
C7b C20b 4.137(2) .
C17a O2a 4.140(2) .
C19b C11b 4.144(2) .
C15b O1b 4.149(2) .
C9a C21a 4.151(2) .
C19a N1a 4.1526(17) '1 455'
C11a O5a 4.1548(16) .
N2b C23a 4.1591(18) '2 656'
C8b N2a 4.161(2) '2 655'
C3b C16a 4.1610(19) '2 655'
C10a C21a 4.161(2) .
C14b C24b 4.167(2) '1 655'
C8b C23a 4.169(2) '2 655'
C18b C23b 4.1716(18) .
C20b C10a 4.175(2) '1 554'
C17a N3a 4.176(2) '1 655'
C8b C15a 4.177(2) '2 655'
C21b O3a 4.1781(18) .
O3b C2a 4.1837(18) .
C10b C20a 4.185(2) '1 654'
C23b N2a 4.1905(18) '2 655'
O5a O3a 4.1938(12) .
O4b C5a 4.198(2) .
C12b C24a 4.200(2) '1 655'
O3b C13b 4.2016(19) .
C22b O2a 4.205(2) '2 656'
C9b O5b 4.2053(17) .
C15b C24b 4.208(2) '1 655'
O3b O5b 4.2161(12) .
C19b N1b 4.2235(18) '1 455'
C8b C22a 4.224(2) '2 655'
C18b C21a 4.227(2) '1 655'
C13a O3a 4.2295(19) .
C11b C20b 4.232(2) .
C17b N3a 4.237(2) '2 656'
C23b C12a 4.242(2) '2 656'
C8b C13a 4.245(2) '2 655'
C10b C11a 4.251(2) '1 554'
C16a N3a 4.2593(19) '1 655'
C21b C17a 4.264(2) '2 655'
C17b C12a 4.266(2) '2 656'
C7a C20a 4.268(2) .
N3b C10a 4.268(2) '2 656'
C22a C15a 4.270(2) .
O4b C4a 4.2703(18) .
C18b N3a 4.2704(18) '2 656'
N3b C12a 4.2707(19) '2 656'
C22b C17b 4.272(2) .
O3b C19a 4.2730(17) '1 655'
C3b O2b 4.2810(16) .
C12a C20a 4.285(2) .
C15a N2a 4.289(2) .
C2a C22a 4.2891(18) .
C15b N2a 4.2908(18) '2 655'
C12a O1a 4.2919(16) .
C20b C16a 4.295(2) '2 655'
C17a N1a 4.296(2) .
C2b C22b 4.298(2) .
C6b C16b 4.305(2) .
C10b C2b 4.305(2) .
C9b C16a 4.305(2) '2 655'
C2a C10a 4.3060(18) .
N3b N2b 4.3070(18) .
O3b C7b 4.3093(15) .
C3a O1a 4.3146(16) .
N3a N2a 4.317(2) .
C3a O1a 4.3177(16) '1 455'
O3b C7a 4.3178(18) .
C19b C16a 4.321(2) '2 655'
O1a C4a 4.3210(15) '1 655'
C6a C16a 4.324(2) .
C23a C16a 4.329(2) '1 455'
C17b N2b 4.329(2) .
C7a O3a 4.3315(14) .
C12a O4a 4.3352(17) .
N2b C21a 4.335(3) '1 655'
C23b N1b 4.3355(19) .
O3b O5a 4.3369(15) '1 655'
C9a C18a 4.341(2) '2 656'
C5a O1a 4.3409(16) .
C8b C14a 4.343(2) '2 655'
C23a N1a 4.3442(19) .
C4b O2b 4.3464(16) '1 455'
C3b O2b 4.3465(16) '1 455'
C3b O1b 4.3493(17) '1 455'
C12b C14a 4.352(2) .
C19b C6b 4.3525(19) .
C11b O4b 4.3526(17) .
O3b C9a 4.3552(18) .
C13b C12a 4.356(2) '2 656'
C24a C1a 4.3574(18) .
O4b C22a 4.359(2) .
C6a C19a 4.361(2) .
C2b N3b 4.363(2) .
C3a C21a 4.366(2) .
C9a O1a 4.3677(19) .
C1b C24b 4.371(2) .
N1a C4a 4.3723(15) .
C17b C3a 4.375(2) '2 656'
C5b O4b 4.375(2) .
C9a N1a 4.380(2) .
C18b O1b 4.3818(16) .
C16b C11a 4.385(2) '2 656'
C16b N1a 4.3870(17) '2 756'
C17a C1a 4.388(2) .
C4b N1b 4.3878(17) .
C20b C11a 4.393(2) '1 554'
C5a O4a 4.396(2) .
C2a N3a 4.398(2) .
C5b O2b 4.3983(18) .
C3a O2a 4.3998(17) '1 455'
C23b C15b 4.402(2) .
C15b N1b 4.404(2) .
C21b N2a 4.409(3) .
C16b C19a 4.416(2) '2 656'
C9a C21a 4.418(3) '1 655'
C5a C7a 4.419(2) .
C7b C5b 4.422(2) .
C22b C11a 4.422(3) '2 656'
C1b C15b 4.423(2) .
C19b C23b 4.426(2) .
C23a C19a 4.431(2) .
C13b C3b 4.4307(19) .
C18b C12a 4.433(2) '2 656'
C23b C14a 4.4358(17) '2 655'

loop_
_geom_torsion_atom_site_label_1
_geom_torsion_atom_site_label_2
_geom_torsion_atom_site_label_3
_geom_torsion_atom_site_label_4
_geom_torsion
C6a C5a C23a N3a 77(3)
C22a C5a C23a N3a -165(3)
C4a C5a C23a N3a -47(3)
C23a C5a C6a C13a 63.93(14)
C23a C5a C6a C1a -64.50(15)
C23a C5a C6a H6a -180.0(8)
C22a C5a C6a C13a -55.20(16)
C22a C5a C6a C1a 176.37(13)
C22a C5a C6a H6a 60.9(8)
C4a C5a C6a C13a -173.74(10)
C4a C5a C6a C1a 57.83(14)
C4a C5a C6a H6a -57.7(8)
C23a C5a C22a N2a -135(4)
C6a C5a C22a N2a -14(4)
C4a C5a C22a N2a 107(4)
C23a C5a C4a C3a 68.57(14)
C23a C5a C4a C24a -54.68(13)
C23a C5a C4a O3a -173.06(10)
C6a C5a C4a C3a -54.79(14)
C6a C5a C4a C24a -178.05(10)
C6a C5a C4a O3a 63.57(11)
C22a C5a C4a C3a -173.08(12)
C22a C5a C4a C24a 63.66(15)
C22a C5a C4a O3a -54.71(13)
C12a C7a C2a C3a 54.44(19)
C12a C7a C2a C1a -68.42(16)
C12a C7a C2a H2a 174.0(9)
C8a C7a C2a C3a -126.63(14)
C8a C7a C2a C1a 110.50(15)
C8a C7a C2a H2a -7.1(9)
C2a C7a C12a C11a 178.91(13)
C2a C7a C12a H12a -1.1(11)
C8a C7a C12a C11a -.0(2)
C8a C7a C12a H12a -180.0(11)
C2a C7a C8a C9a -178.22(13)
C2a C7a C8a H8a -1.6(11)
C12a C7a C8a C9a .7(2)
C12a C7a C8a H8a 177.3(11)
C14a C13a C6a C5a 92.29(15)
C14a C13a C6a C1a -143.22(13)
C14a C13a C6a H6a -24.0(8)
C18a C13a C6a C5a -88.60(15)
C18a C13a C6a C1a 35.9(2)
C18a C13a C6a H6a 155.1(8)
C6a C13a C14a C15a 179.21(13)
C6a C13a C14a H14a 1.9(11)
C18a C13a C14a C15a .1(2)
C18a C13a C14a H14a -177.3(11)
C6a C13a C18a C17a -178.14(13)
C6a C13a C18a H18a .4(10)
C14a C13a C18a C17a 1.0(2)
C14a C13a C18a H18a 179.5(10)
C19a C3a C2a C7a 53.93(15)
C19a C3a C2a C1a 179.27(9)
C19a C3a C2a H2a -64.2(8)
C4a C3a C2a C7a 174.03(13)
C4a C3a C2a C1a -60.63(15)
C4a C3a C2a H2a 55.9(8)
H3a C3a C2a C7a -65.0(9)
H3a C3a C2a C1a 60.4(9)
H3a C3a C2a H2a 176.9(12)
C2a C3a C19a O5a -109.27(12)
C2a C3a C19a O4a 69.23(15)
C4a C3a C19a O5a 129.20(12)
C4a C3a C19a O4a -52.30(17)
H3a C3a C19a O5a 10.6(9)
H3a C3a C19a O4a -170.9(9)
C2a C3a C4a C5a 56.03(16)
C2a C3a C4a C24a 179.14(13)
C2a C3a C4a O3a -56.69(16)
C19a C3a C4a C5a 175.35(12)
C19a C3a C4a C24a -61.55(17)
C19a C3a C4a O3a 62.63(14)
H3a C3a C4a C5a -66.0(9)
H3a C3a C4a C24a 57.2(9)
H3a C3a C4a O3a -178.7(9)
C5a C6a C1a C2a -62.54(15)
C5a C6a C1a N1a 179.03(12)
C5a C6a C1a H1a 63.3(10)
C13a C6a C1a C2a 169.97(12)
C13a C6a C1a N1a 51.54(17)
C13a C6a C1a H1a -64.2(10)
H6a C6a C1a C2a 51.9(8)
H6a C6a C1a N1a -66.5(8)
H6a C6a C1a H1a 177.7(12)
C10a C11a C12a C7a -.6(2)
C10a C11a C12a H12a 179.3(11)
H11a C11a C12a C7a 177.4(13)
H11a C11a C12a H12a -2.6(17)
C12a C11a C10a C9a .6(2)
C12a C11a C10a H10a -175.7(12)
H11a C11a C10a C9a -177.5(13)
H11a C11a C10a H10a 6.3(18)
C7a C2a C1a C6a -169.91(11)
C7a C2a C1a N1a -51.34(14)
C7a C2a C1a H1a 64.5(9)
C3a C2a C1a C6a 64.07(13)
C3a C2a C1a N1a -177.36(9)
C3a C2a C1a H1a -61.5(9)
H2a C2a C1a C6a -53.2(8)
H2a C2a C1a N1a 65.4(8)
H2a C2a C1a H1a -178.8(12)
C3a C19a O5a C20a 174.79(10)
O4a C19a O5a C20a -3.67(18)
C17a C16a C15a C14a .9(2)
C17a C16a C15a H15a -179.6(12)
H16a C16a C15a C14a -178.0(11)
H16a C16a C15a H15a 1.5(17)
C15a C16a C17a C18a .2(2)
C15a C16a C17a H17a -177.3(11)
H16a C16a C17a C18a 179.0(12)
H16a C16a C17a H17a 1.5(16)
C7a C8a C9a C10a -.8(2)
C7a C8a C9a H9a -179.9(14)
H8a C8a C9a C10a -177.4(11)
H8a C8a C9a H9a 3.5(18)
H24aa C24a C4a C5a -175.8(9)
H24aa C24a C4a C3a 62.4(9)
H24aa C24a C4a O3a -62.3(9)
H24ab C24a C4a C5a 67.9(11)
H24ab C24a C4a C3a -53.9(11)
H24ab C24a C4a O3a -178.6(11)
H24ac C24a C4a C5a -58.7(10)
H24ac C24a C4a C3a 179.5(10)
H24ac C24a C4a O3a 54.9(10)
C16a C15a C14a C13a -1.0(2)
C16a C15a C14a H14a 176.3(11)
H15a C15a C14a C13a 179.5(13)
H15a C15a C14a H14a -3.2(16)
C8a C9a C10a C11a .1(2)
C8a C9a C10a H10a 176.3(12)
H9a C9a C10a C11a 179.2(15)
H9a C9a C10a H10a -5(2)
C16a C17a C18a C13a -1.1(2)
C16a C17a C18a H18a -179.6(10)
H17a C17a C18a C13a 176.3(12)
H17a C17a C18a H18a -2.2(16)
C21a C20a O5a C19a -85.49(14)
H20aa C20a O5a C19a 39.2(12)
H20ab C20a O5a C19a 154.8(10)
O5a C20a C21a H21ab 178.5(12)
O5a C20a C21a H21ac 58.9(12)
O5a C20a C21a H21aa -61.9(12)
H20aa C20a C21a H21ab 57.6(17)
H20aa C20a C21a H21ac -62.0(17)
H20aa C20a C21a H21aa 177.2(17)
H20ab C20a C21a H21ab -66.7(16)
H20ab C20a C21a H21ac 173.7(16)
H20ab C20a C21a H21aa 52.9(16)
O1a N1a C1a C6a 61.15(16)
O1a N1a C1a C2a -58.69(13)
O1a N1a C1a H1a -178.9(9)
O2a N1a C1a C6a -118.98(13)
O2a N1a C1a C2a 121.18(13)
O2a N1a C1a H1a 1.0(9)
C5a C4a O3a H_a -158.7(14)
C3a C4a O3a H_a -42.2(14)
C24a C4a O3a H_a 82.5(14)
H_b O3b C4b C3b -43.2(13)
H_b O3b C4b C5b -159.3(13)
H_b O3b C4b C24b 82.0(13)
C8b C7b C2b C1b -47.50(17)
C8b C7b C2b C3b 76.68(16)
C8b C7b C2b H2b -164.5(9)
C12b C7b C2b C1b 136.96(13)
C12b C7b C2b C3b -98.85(15)
C12b C7b C2b H2b 20.0(9)
C2b C7b C8b C9b -176.14(12)
C2b C7b C8b H8b 3.5(11)
C12b C7b C8b C9b -.7(2)
C12b C7b C8b H8b 179.0(11)
C2b C7b C12b C11b 174.72(12)
C2b C7b C12b H12b -4.3(12)
C8b C7b C12b C11b -1.0(2)
C8b C7b C12b H12b 180.0(12)
C9b C10b C11b C12b -1.0(2)
C9b C10b C11b H11b 176.3(13)
H10b C10b C11b C12b 178.7(12)
H10b C10b C11b H11b -4.0(18)
C11b C10b C9b C8b -.6(2)
C11b C10b C9b H9b 179.7(12)
H10b C10b C9b C8b 179.7(13)
H10b C10b C9b H9b -.0(17)
C7b C2b C1b C6b -170.79(11)
C7b C2b C1b N1b -51.88(14)
C7b C2b C1b H1b 62.7(10)
C3b C2b C1b C6b 63.57(13)
C3b C2b C1b N1b -177.52(9)
C3b C2b C1b H1b -62.9(10)
H2b C2b C1b C6b -54.2(9)
H2b C2b C1b N1b 64.7(9)
H2b C2b C1b H1b 179.3(13)
C7b C2b C3b C19b 52.02(15)
C7b C2b C3b C4b 171.75(13)
C7b C2b C3b H3b -65.6(9)
C1b C2b C3b C19b 179.66(9)
C1b C2b C3b C4b -60.61(15)
C1b C2b C3b H3b 62.0(9)
H2b C2b C3b C19b -64.5(8)
H2b C2b C3b C4b 55.2(9)
H2b C2b C3b H3b 177.8(12)
C17b C18b C13b C6b -178.86(13)
C17b C18b C13b C14b -.4(2)
H18b C18b C13b C6b 1.1(12)
H18b C18b C13b C14b 179.6(12)
C13b C18b C17b C16b .1(2)
C13b C18b C17b H17b -177.3(14)
H18b C18b C17b C16b -179.9(12)
H18b C18b C17b H17b 2.7(18)
O4b C19b C3b C2b 70.50(15)
O4b C19b C3b C4b -50.57(17)
O4b C19b C3b H3b -170.1(9)
O5b C19b C3b C2b -106.33(12)
O5b C19b C3b C4b 132.61(12)
O5b C19b C3b H3b 13.1(9)
C3b C19b O5b C20b 174.17(11)
O4b C19b O5b C20b -2.55(19)
C13b C6b C1b C2b 170.86(11)
C13b C6b C1b N1b 51.88(16)
C13b C6b C1b H1b -61.9(10)
C5b C6b C1b C2b -62.45(14)
C5b C6b C1b N1b 178.57(12)
C5b C6b C1b H1b 64.8(10)
H6b C6b C1b C2b 50.0(8)
H6b C6b C1b N1b -69.0(8)
H6b C6b C1b H1b 177.3(13)
C1b C6b C13b C18b -139.78(13)
C1b C6b C13b C14b 41.79(18)
C5b C6b C13b C18b 96.13(15)
C5b C6b C13b C14b -82.30(15)
H6b C6b C13b C18b -21.5(8)
H6b C6b C13b C14b 160.0(8)
C1b C6b C5b C22b 177.83(13)
C1b C6b C5b C23b -63.10(15)
C1b C6b C5b C4b 59.02(14)
C13b C6b C5b C22b -53.82(16)
C13b C6b C5b C23b 65.24(13)
C13b C6b C5b C4b -172.64(10)
H6b C6b C5b C22b 66.0(8)
H6b C6b C5b C23b -174.9(8)
H6b C6b C5b C4b -52.8(8)
C10b C11b C12b C7b 1.8(2)
C10b C11b C12b H12b -179.2(12)
H11b C11b C12b C7b -175.6(13)
H11b C11b C12b H12b 3.5(18)
C2b C1b N1b O2b -51.08(13)
C2b C1b N1b O1b 128.78(12)
C6b C1b N1b O2b 68.67(15)
C6b C1b N1b O1b -111.47(13)
H1b C1b N1b O2b -172.0(9)
H1b C1b N1b O1b 7.8(9)
O5b C20b C21b H21ba -64.3(13)
O5b C20b C21b H20b 55.9(11)
O5b C20b C21b H21b 178.1(15)
H21bb C20b C21b H21ba 178.6(16)
H21bb C20b C21b H20b -61.2(15)
H21bb C20b C21b H21b 60.9(18)
H21bc C20b C21b H21ba 54.8(16)
H21bc C20b C21b H20b 175.0(15)
H21bc C20b C21b H21b -62.9(18)
C21b C20b O5b C19b 163.88(11)
H21bb C20b O5b C19b -75.4(9)
H21bc C20b O5b C19b 42.5(10)
C18b C13b C14b C15b .5(2)
C18b C13b C14b H14b 178.9(12)
C6b C13b C14b C15b 178.87(13)
C6b C13b C14b H14b -2.7(12)
N2b C22b C5b C6b -54(11)
N2b C22b C5b C23b -174(11)
N2b C22b C5b C4b 67(11)
N3b C23b C5b C6b 85(3)
N3b C23b C5b C22b -156(3)
N3b C23b C5b C4b -38(3)
C7b C8b C9b C10b 1.4(2)
C7b C8b C9b H9b -178.8(11)
H8b C8b C9b C10b -178.2(12)
H8b C8b C9b H9b 1.6(16)
C16b C15b C14b C13b -.3(2)
C16b C15b C14b H14b -178.7(12)
H15b C15b C14b C13b -178.4(11)
H15b C15b C14b H14b 3.1(16)
C14b C15b C16b C17b .1(2)
C14b C15b C16b H16b 177.2(12)
H15b C15b C16b C17b 178.1(12)
H15b C15b C16b H16b -4.8(17)
C2b C3b C4b O3b -56.34(15)
C2b C3b C4b C5b 56.40(16)
C2b C3b C4b C24b 179.04(13)
C19b C3b C4b O3b 62.09(14)
C19b C3b C4b C5b 174.83(11)
C19b C3b C4b C24b -62.53(16)
H3b C3b C4b O3b -179.5(9)
H3b C3b C4b C5b -66.8(9)
H3b C3b C4b C24b 55.9(9)
O3b C4b C5b C6b 62.43(12)
O3b C4b C5b C22b -56.56(14)
O3b C4b C5b C23b -174.88(10)
C3b C4b C5b C6b -55.88(14)
C3b C4b C5b C22b -174.87(12)
C3b C4b C5b C23b 66.81(14)
C24b C4b C5b C6b -179.00(10)
C24b C4b C5b C22b 62.01(15)
C24b C4b C5b C23b -56.31(14)
O3b C4b C24b H24ba 60.1(11)
O3b C4b C24b H24bc -61.4(11)
O3b C4b C24b H24bb 179.6(12)
C3b C4b C24b H24ba -174.8(11)
C3b C4b C24b H24bc 63.7(11)
C3b C4b C24b H24bb -55.3(13)
C5b C4b C24b H24ba -53.7(11)
C5b C4b C24b H24bc -175.2(11)
C5b C4b C24b H24bb 65.8(13)
C18b C17b C16b C15b .0(2)
C18b C17b C16b H16b -177.2(11)
H17b C17b C16b C15b 177.4(14)
H17b C17b C16b H16b .2(18)
